data_7711072
loop_
_publ_author_name
'Jadhav, Tushar Sanjay'
'Abbas, Syed Ali'
'Chu, Kai-Ti'
'Wu, Wen-Ti'
'Hsu, Yu-Yi'
'Lee, Gene-Hsiang'
'Chien, Su-Ying'
'Chu, Chih-Wei'
'Chiang, Ming-Hsi'

_publ_section_title
;
 Surficial grafting of organoimido moieties enhances the capacity
 performance of oxometallic clusters
;
_journal_name_full 'Dalton Transactions'
_journal_paper_doi 10.1039/D2DT01753A
_journal_year 2022
_chemical_formula_sum 'C52 H102 Cl2 Mo6 N5 O16.5'
_chemical_formula_weight 1707.92
_chemical_properties_physical Moisture-sensitive
_space_group_crystal_system triclinic
_space_group_IT_number 2
_space_group_name_Hall '-P 1'
_space_group_name_H-M_alt 'P -1'
_atom_sites_solution_hydrogens geom
_audit_creation_method SHELXL-2018/3
_audit_update_record
;
2022-05-19 deposited with the CCDC.	2022-08-15 downloaded from the CCDC.
;
_cell_angle_alpha 71.8079(6)
_cell_angle_beta 89.1477(7)
_cell_angle_gamma 86.6843(7)
_cell_formula_units_Z 4
_cell_length_a 16.5251(4)
_cell_length_b 17.7115(4)
_cell_length_c 24.5234(6)
_cell_measurement_reflns_used 29622
_cell_measurement_temperature 150(2)
_cell_measurement_theta_max 27.50
_cell_measurement_theta_min 2.31
_cell_volume 6807.4(3)
_computing_cell_refinement 'Bruker SAINT'
_computing_data_collection 'Bruker APEX3'
_computing_data_reduction 'Bruker SAINT'
_computing_molecular_graphics 'Bruker SHELXTL'
_computing_publication_material 'Bruker SHELXTL'
_computing_structure_refinement 'SHELXL-2018/3 (Sheldrick, 2018)'
_computing_structure_solution 'SHELXT (Sheldrick 2015)'
_diffrn_ambient_temperature 150(2)
_diffrn_measured_fraction_theta_full 0.999
_diffrn_measured_fraction_theta_max 0.999
_diffrn_measurement_device_type 'Bruker D8 VENTURE'
_diffrn_measurement_method '\f and \w scans'
_diffrn_radiation_type MoK\a
_diffrn_radiation_wavelength 0.71073
_diffrn_reflns_av_R_equivalents 0.0270
_diffrn_reflns_av_unetI/netI 0.0439
_diffrn_reflns_Laue_measured_fraction_full 0.999
_diffrn_reflns_Laue_measured_fraction_max 0.999
_diffrn_reflns_limit_h_max 20
_diffrn_reflns_limit_h_min -20
_diffrn_reflns_limit_k_max 21
_diffrn_reflns_limit_k_min -21
_diffrn_reflns_limit_l_max 29
_diffrn_reflns_limit_l_min -29
_diffrn_reflns_number 50054
_diffrn_reflns_point_group_measured_fraction_full 0.999
_diffrn_reflns_point_group_measured_fraction_max 0.999
_diffrn_reflns_theta_full 25.242
_diffrn_reflns_theta_max 25.500
_diffrn_reflns_theta_min 2.060
_exptl_absorpt_coefficient_mu 1.213
_exptl_absorpt_correction_T_max 0.7456
_exptl_absorpt_correction_T_min 0.5944
_exptl_absorpt_correction_type multi-scan
_exptl_absorpt_process_details 'Bruker SADABS'
_exptl_crystal_colour orange
_exptl_crystal_density_diffrn 1.666
_exptl_crystal_description columnar
_exptl_crystal_F_000 3468
_exptl_crystal_size_max 0.425
_exptl_crystal_size_mid 0.215
_exptl_crystal_size_min 0.192
_refine_diff_density_max 2.533
_refine_diff_density_min -1.097
_refine_diff_density_rms 0.109
_refine_ls_extinction_method none
_refine_ls_goodness_of_fit_ref 1.060
_refine_ls_hydrogen_treatment constr
_refine_ls_matrix_type full
_refine_ls_number_parameters 1600
_refine_ls_number_reflns 25302
_refine_ls_number_restraints 288
_refine_ls_restrained_S_all 1.068
_refine_ls_R_factor_all 0.0639
_refine_ls_R_factor_gt 0.0483
_refine_ls_shift/su_max 0.001
_refine_ls_shift/su_mean 0.000
_refine_ls_structure_factor_coef Fsqd
_refine_ls_weighting_details 'w=1/[\s^2^(Fo^2^)+(0.0554P)^2^+24.1273P] where P=(Fo^2^+2Fc^2^)/3'
_refine_ls_weighting_scheme calc
_refine_ls_wR_factor_gt 0.1228
_refine_ls_wR_factor_ref 0.1373
_reflns_Friedel_coverage 0.000
_reflns_number_gt 20659
_reflns_number_total 25302
_reflns_threshold_expression 'I > 2\s(I)'
_cod_data_source_file d2dt01753a2.cif
_cod_data_source_block ic20844
_cod_original_formula_sum 'C52 H102 Cl2 Mo6 N5 O16.50'
_cod_database_code 7711072
_shelx_shelxl_version_number 2018/3
_shelx_space_group_comment
; 
The symmetry employed for this shelxl refinement is uniquely defined 
by the following loop, which should always be used as a source of 
symmetry information in preference to the above space-group names. 
They are only intended as comments. 
;
_shelx_estimated_absorpt_t_min 0.627
_shelx_estimated_absorpt_t_max 0.800

loop_
_space_group_symop_operation_xyz
'x, y, z'
'-x, -y, -z'

loop_
_atom_site_label
_atom_site_type_symbol
_atom_site_fract_x
_atom_site_fract_y
_atom_site_fract_z
_atom_site_U_iso_or_equiv
_atom_site_adp_type
_atom_site_occupancy
_atom_site_site_symmetry_order
_atom_site_calc_flag
_atom_site_refinement_flags_posn
_atom_site_refinement_flags_adp
_atom_site_refinement_flags_occupancy
_atom_site_disorder_assembly
_atom_site_disorder_group
Mo1 Mo 0.23693(3) 0.23222(4) 0.80458(2) 0.04873(14) Uani 1 1 d . . . . .
Mo2 Mo 0.04104(3) 0.24872(3) 0.78695(2) 0.03566(11) Uani 1 1 d . . . . .
Mo3 Mo 0.06449(3) 0.31776(2) 0.64798(2) 0.03172(10) Uani 1 1 d . . . . .
Mo4 Mo 0.14932(3) 0.40306(3) 0.73371(2) 0.03963(12) Uani 1 1 d . . . . .
Mo5 Mo 0.26434(3) 0.30070(3) 0.66606(2) 0.03898(12) Uani 1 1 d . . . . .
Mo6 Mo 0.15388(3) 0.14520(3) 0.72245(2) 0.03713(11) Uani 1 1 d . . . . .
Cl1 Cl 0.14093(14) 0.33916(12) 0.90834(8) 0.0752(5) Uani 1 1 d . . . . .
Cl2 Cl 0.10226(17) 0.04309(12) 0.89771(9) 0.0888(7) Uani 1 1 d . . . . .
O1 O 0.15080(19) 0.27196(19) 0.73224(14) 0.0306(7) Uani 1 1 d . . . . .
O2 O 0.0025(2) 0.3523(2) 0.58977(15) 0.0417(9) Uani 1 1 d . . . . .
O3 O 0.1518(3) 0.4979(3) 0.7342(2) 0.0592(12) Uani 1 1 d . . . . .
O4 O 0.3434(2) 0.3172(3) 0.61965(19) 0.0526(10) Uani 1 1 d . . . . .
O5 O 0.1511(3) 0.0530(2) 0.7159(2) 0.0546(11) Uani 1 1 d . . . . .
O6 O 0.2253(2) 0.3464(2) 0.79189(17) 0.0483(10) Uani 1 1 d . . . . .
O7 O 0.3140(2) 0.2572(3) 0.73739(18) 0.0499(10) Uani 1 1 d . . . . .
O8 O 0.2209(2) 0.1326(2) 0.78532(17) 0.0488(10) Uani 1 1 d . . . . .
O9 O -0.0087(2) 0.2951(2) 0.71141(14) 0.0341(8) Uani 1 1 d . . . . .
O10 O 0.0849(2) 0.41294(19) 0.66736(15) 0.0361(8) Uani 1 1 d . . . . .
O11 O 0.1700(2) 0.3282(2) 0.61516(15) 0.0366(8) Uani 1 1 d . . . . .
O12 O 0.0788(2) 0.20778(19) 0.66098(15) 0.0335(7) Uani 1 1 d . . . . .
O13 O 0.0639(2) 0.3618(2) 0.78065(15) 0.0407(8) Uani 1 1 d . . . . .
O14 O 0.2418(2) 0.3967(2) 0.68090(16) 0.0414(9) Uani 1 1 d . . . . .
O15 O 0.2377(2) 0.1915(2) 0.67181(17) 0.0422(9) Uani 1 1 d . . . . .
O16 O 0.0600(2) 0.1500(2) 0.77139(15) 0.0354(8) Uani 1 1 d . . . . .
N1 N 0.1318(3) 0.2170(3) 0.84691(18) 0.0416(11) Uani 1 1 d . . . . .
N2 N 0.3048(16) 0.1898(12) 0.8588(8) 0.054(4) Uani 0.609(3) 1 d . . P A 1
N2' N 0.299(3) 0.213(2) 0.8648(13) 0.054(4) Uani 0.391(3) 1 d D . P A 2
N3 N -0.0403(3) 0.2359(3) 0.8327(2) 0.0457(11) Uani 1 1 d D . . . .
C1 C 0.1228(4) 0.1878(4) 0.9073(3) 0.0552(16) Uani 1 1 d . . . . .
C2 C 0.1268(5) 0.2381(5) 0.9403(3) 0.068(2) Uani 1 1 d . . . . .
C3 C 0.1175(6) 0.2110(6) 1.0001(3) 0.092(3) Uani 1 1 d . . . . .
H3 H 0.119134 0.246544 1.022034 0.110 Uiso 1 1 calc R U . . .
C4 C 0.1059(7) 0.1312(7) 1.0262(4) 0.113(4) Uani 1 1 d . . . . .
H4 H 0.101693 0.111554 1.066790 0.135 Uiso 1 1 calc R U . . .
C5 C 0.1002(6) 0.0793(6) 0.9949(3) 0.094(3) Uani 1 1 d . . . . .
H5 H 0.090036 0.025010 1.013186 0.112 Uiso 1 1 calc R U . . .
C6 C 0.1098(5) 0.1084(5) 0.9361(3) 0.069(2) Uani 1 1 d . . . . .
C7 C 0.3658(7) 0.1542(10) 0.9011(5) 0.080(4) Uani 0.609(3) 1 d D . P A 1
H7 H 0.375868 0.099860 0.897393 0.095 Uiso 0.609(3) 1 calc R U P A 1
C8 C 0.4468(9) 0.1903(11) 0.8869(8) 0.110(5) Uani 0.609(3) 1 d D U P A 1
H8A H 0.442594 0.247221 0.884400 0.132 Uiso 0.609(3) 1 calc R U P A 1
H8B H 0.466891 0.185643 0.849760 0.132 Uiso 0.609(3) 1 calc R U P A 1
C9 C 0.5035(13) 0.1430(15) 0.9358(8) 0.148(8) Uani 0.609(3) 1 d D U P A 1
H9A H 0.559444 0.161152 0.929347 0.178 Uiso 0.609(3) 1 calc R U P A 1
H9B H 0.504430 0.085202 0.941160 0.178 Uiso 0.609(3) 1 calc R U P A 1
C10 C 0.4632(14) 0.1634(15) 0.9875(10) 0.148(8) Uani 0.609(3) 1 d D U P A 1
H10A H 0.503170 0.157452 1.018479 0.178 Uiso 0.609(3) 1 calc R U P A 1
H10B H 0.438948 0.218596 0.975533 0.178 Uiso 0.609(3) 1 calc R U P A 1
C11 C 0.3975(11) 0.1030(14) 1.0076(7) 0.137(8) Uani 0.609(3) 1 d D . P A 1
H11A H 0.417763 0.049063 1.008138 0.165 Uiso 0.609(3) 1 calc R U P A 1
H11B H 0.377114 0.100813 1.046209 0.165 Uiso 0.609(3) 1 calc R U P A 1
C12 C 0.3320(9) 0.1374(12) 0.9615(5) 0.104(4) Uani 0.609(3) 1 d D U P A 1
H12A H 0.288752 0.099297 0.967078 0.124 Uiso 0.609(3) 1 calc R U P A 1
H12B H 0.307398 0.187423 0.966028 0.124 Uiso 0.609(3) 1 calc R U P A 1
C13 C -0.0971(10) 0.2484(13) 0.8764(8) 0.048(4) Uani 0.609(3) 1 d . . P A 1
H13 H -0.152269 0.252706 0.859029 0.057 Uiso 0.609(3) 1 calc R U P A 1
C14 C -0.0946(12) 0.1731(13) 0.9256(10) 0.084(6) Uani 0.609(3) 1 d . . P A 1
H14A H -0.039705 0.162705 0.942895 0.101 Uiso 0.609(3) 1 calc R U P A 1
H14B H -0.106330 0.128033 0.911698 0.101 Uiso 0.609(3) 1 calc R U P A 1
C15 C -0.1581(11) 0.1798(10) 0.9715(8) 0.096(5) Uani 0.609(3) 1 d D U P A 1
H15A H -0.213385 0.185457 0.955206 0.115 Uiso 0.609(3) 1 calc R U P A 1
H15B H -0.154053 0.130966 1.004997 0.115 Uiso 0.609(3) 1 calc R U P A 1
C16 C -0.1423(12) 0.2523(9) 0.9903(7) 0.102(5) Uani 0.609(3) 1 d D U P A 1
H16A H -0.182530 0.257402 1.019439 0.123 Uiso 0.609(3) 1 calc R U P A 1
H16B H -0.087447 0.246524 1.007283 0.123 Uiso 0.609(3) 1 calc R U P A 1
C17 C -0.1494(19) 0.3254(13) 0.9374(9) 0.110(4) Uani 0.609(3) 1 d D U P A 1
H17A H -0.140376 0.373053 0.948872 0.132 Uiso 0.609(3) 1 calc R U P A 1
H17B H -0.205320 0.331116 0.922065 0.132 Uiso 0.609(3) 1 calc R U P A 1
C18 C -0.0899(16) 0.3229(11) 0.8895(9) 0.087(5) Uani 0.609(3) 1 d D U P A 1
H18A H -0.102267 0.368791 0.854781 0.105 Uiso 0.609(3) 1 calc R U P A 1
H18B H -0.033866 0.326252 0.901866 0.105 Uiso 0.609(3) 1 calc R U P A 1
C7' C 0.3432(12) 0.1835(11) 0.9186(9) 0.080(4) Uani 0.391(3) 1 d D . P A 2
H7' H 0.307341 0.189609 0.950330 0.095 Uiso 0.391(3) 1 calc R U P A 2
C8' C 0.4171(14) 0.2314(16) 0.9152(13) 0.110(5) Uani 0.391(3) 1 d D . P A 2
H8'A H 0.401084 0.276150 0.929923 0.132 Uiso 0.391(3) 1 calc R U P A 2
H8'B H 0.430072 0.255024 0.874020 0.132 Uiso 0.391(3) 1 calc R U P A 2
C9' C 0.4959(17) 0.1915(19) 0.9459(17) 0.148(8) Uani 0.391(3) 1 d D . P A 2
H9'A H 0.517590 0.224913 0.967409 0.178 Uiso 0.391(3) 1 calc R U P A 2
H9'B H 0.536907 0.186069 0.917347 0.178 Uiso 0.391(3) 1 calc R U P A 2
C10' C 0.479(2) 0.1089(19) 0.9876(16) 0.148(8) Uani 0.391(3) 1 d D . P A 2
H10C H 0.531632 0.077568 0.991225 0.178 Uiso 0.391(3) 1 calc R U P A 2
H10D H 0.469854 0.117440 1.025249 0.178 Uiso 0.391(3) 1 calc R U P A 2
C11' C 0.4153(18) 0.0518(19) 0.9834(11) 0.137(8) Uani 0.391(3) 1 d D . P A 2
H11C H 0.441342 0.001500 0.980467 0.165 Uiso 0.391(3) 1 calc R U P A 2
H11D H 0.379849 0.039380 1.017660 0.165 Uiso 0.391(3) 1 calc R U P A 2
C12' C 0.3665(15) 0.0951(12) 0.9295(10) 0.104(4) Uani 0.391(3) 1 d D . P A 2
H12C H 0.316030 0.067173 0.930767 0.124 Uiso 0.391(3) 1 calc R U P A 2
H12D H 0.398052 0.090000 0.896033 0.124 Uiso 0.391(3) 1 calc R U P A 2
C13' C -0.1100(16) 0.232(2) 0.8702(14) 0.048(4) Uani 0.391(3) 1 d D . P A 2
H13' H -0.161206 0.248796 0.847338 0.057 Uiso 0.391(3) 1 calc R U P A 2
C14' C -0.1180(19) 0.151(2) 0.9162(16) 0.084(6) Uani 0.391(3) 1 d D . P A 2
H14C H -0.066457 0.135330 0.937891 0.101 Uiso 0.391(3) 1 calc R U P A 2
H14D H -0.127083 0.110310 0.897136 0.101 Uiso 0.391(3) 1 calc R U P A 2
C15' C -0.1874(17) 0.1507(16) 0.9585(12) 0.096(5) Uani 0.391(3) 1 d D . P A 2
H15C H -0.240467 0.160470 0.938653 0.115 Uiso 0.391(3) 1 calc R U P A 2
H15D H -0.187118 0.099044 0.989571 0.115 Uiso 0.391(3) 1 calc R U P A 2
C16' C -0.171(2) 0.2183(13) 0.9827(11) 0.102(5) Uani 0.391(3) 1 d D . P A 2
H16C H -0.217436 0.221163 1.008019 0.123 Uiso 0.391(3) 1 calc R U P A 2
H16D H -0.123348 0.198787 1.008406 0.123 Uiso 0.391(3) 1 calc R U P A 2
C17' C -0.156(3) 0.3042(15) 0.9493(18) 0.110(4) Uani 0.391(3) 1 d D . P A 2
H17C H -0.135557 0.332869 0.974681 0.132 Uiso 0.391(3) 1 calc R U P A 2
H17D H -0.205375 0.332799 0.929400 0.132 Uiso 0.391(3) 1 calc R U P A 2
C18' C -0.091(2) 0.295(2) 0.9062(15) 0.087(5) Uani 0.391(3) 1 d D . P A 2
H18C H -0.038684 0.277171 0.927111 0.105 Uiso 0.391(3) 1 calc R U P A 2
H18D H -0.083319 0.348171 0.878025 0.105 Uiso 0.391(3) 1 calc R U P A 2
Mo7 Mo 0.58093(3) 0.71768(3) 0.78308(2) 0.04637(13) Uani 1 1 d . . . . .
Mo8 Mo 0.77555(3) 0.73548(3) 0.76194(2) 0.03708(11) Uani 1 1 d . . . . .
Mo9 Mo 0.74460(3) 0.82717(3) 0.62643(2) 0.03872(12) Uani 1 1 d . . . . .
Mo10 Mo 0.67173(3) 0.64954(2) 0.68884(2) 0.03185(10) Uani 1 1 d . . . . .
Mo11 Mo 0.54682(3) 0.80912(3) 0.64550(2) 0.04307(13) Uani 1 1 d . . . . .
Mo12 Mo 0.64959(3) 0.89273(3) 0.72387(2) 0.04639(13) Uani 1 1 d . . . . .
Cl3 Cl 0.69744(17) 0.79693(14) 0.89757(9) 0.0893(7) Uani 1 1 d . . . . .
Cl4 Cl 0.70553(14) 0.51308(11) 0.85769(8) 0.0737(5) Uani 1 1 d . . . . .
O17 O 0.6624(2) 0.76847(19) 0.71023(15) 0.0333(7) Uani 1 1 d . . . . .
O18 O 0.8044(3) 0.8651(3) 0.56898(18) 0.0569(11) Uani 1 1 d . . . . .
O19 O 0.6750(2) 0.5627(2) 0.67338(17) 0.0421(9) Uani 1 1 d . . . . .
O20 O 0.4683(3) 0.8412(3) 0.5988(2) 0.0639(13) Uani 1 1 d . . . . .
O21 O 0.6451(3) 0.9829(3) 0.7335(2) 0.0702(14) Uani 1 1 d . . . . .
O22 O 0.5968(2) 0.6311(2) 0.75130(15) 0.0373(8) Uani 1 1 d . . . . .
O23 O 0.5008(2) 0.7657(3) 0.71650(19) 0.0528(11) Uani 1 1 d . . . . .
O24 O 0.5857(3) 0.8306(3) 0.78128(19) 0.0548(11) Uani 1 1 d . . . . .
O25 O 0.8224(2) 0.7812(2) 0.68731(16) 0.0410(9) Uani 1 1 d . . . . .
O26 O 0.7344(2) 0.7166(2) 0.62940(15) 0.0370(8) Uani 1 1 d . . . . .
O27 O 0.6394(2) 0.8451(2) 0.59472(16) 0.0452(9) Uani 1 1 d . . . . .
O28 O 0.7239(2) 0.9103(2) 0.65775(18) 0.0465(9) Uani 1 1 d . . . . .
O29 O 0.7584(2) 0.6390(2) 0.73896(16) 0.0365(8) Uani 1 1 d . . . . .
O30 O 0.5779(2) 0.7075(2) 0.64191(15) 0.0381(8) Uani 1 1 d . . . . .
O31 O 0.5666(3) 0.9029(2) 0.66831(19) 0.0523(11) Uani 1 1 d . . . . .
O32 O 0.7466(2) 0.8400(2) 0.76653(17) 0.0442(9) Uani 1 1 d . . . . .
N4 N 0.6865(3) 0.6934(3) 0.82253(19) 0.0414(11) Uani 1 1 d . . . . .
N5 N 0.5216(9) 0.6702(7) 0.8440(6) 0.046(3) Uani 0.609(3) 1 d D U P A 1
N5' N 0.5120(15) 0.6967(12) 0.8329(10) 0.046(3) Uani 0.391(3) 1 d D . P A 2
N6 N 0.8607(3) 0.7024(3) 0.8035(2) 0.0474(12) Uani 1 1 d . . . . .
C19 C 0.7040(4) 0.6529(4) 0.8808(3) 0.0527(15) Uani 1 1 d . . . . .
C20 C 0.7126(5) 0.6948(5) 0.9197(3) 0.068(2) Uani 1 1 d . . . . .
C21 C 0.7316(6) 0.6561(6) 0.9773(3) 0.090(3) Uani 1 1 d . . . . .
H21 H 0.734232 0.685690 1.003413 0.109 Uiso 1 1 calc R U . . .
C22 C 0.7466(6) 0.5748(6) 0.9960(3) 0.092(3) Uani 1 1 d . . . . .
H22 H 0.762512 0.548776 1.034736 0.111 Uiso 1 1 calc R U . . .
C23 C 0.7388(6) 0.5310(5) 0.9593(3) 0.081(2) Uani 1 1 d . . . . .
H23 H 0.747660 0.474691 0.972366 0.097 Uiso 1 1 calc R U . . .
C24 C 0.7177(5) 0.5708(4) 0.9025(3) 0.0638(18) Uani 1 1 d . . . . .
C25 C 0.4702(8) 0.6433(9) 0.8935(5) 0.058(3) Uani 0.609(3) 1 d D . P A 1
H25 H 0.458292 0.586999 0.898020 0.069 Uiso 0.609(3) 1 calc R U P A 1
C26 C 0.3896(9) 0.6925(9) 0.8823(6) 0.085(4) Uani 0.609(3) 1 d . . P A 1
H26A H 0.362983 0.686337 0.848176 0.102 Uiso 0.609(3) 1 calc R U P A 1
H26B H 0.399620 0.749542 0.874327 0.102 Uiso 0.609(3) 1 calc R U P A 1
C27 C 0.3335(10) 0.6654(11) 0.9345(7) 0.108(5) Uani 0.609(3) 1 d . U P A 1
H27A H 0.283964 0.701290 0.927954 0.130 Uiso 0.609(3) 1 calc R U P A 1
H27B H 0.317065 0.611022 0.938812 0.130 Uiso 0.609(3) 1 calc R U P A 1
C28 C 0.3725(11) 0.6658(14) 0.9866(8) 0.098(5) Uani 0.609(3) 1 d . U P A 1
H28A H 0.334962 0.645546 1.019078 0.118 Uiso 0.609(3) 1 calc R U P A 1
H28B H 0.382658 0.721408 0.983757 0.118 Uiso 0.609(3) 1 calc R U P A 1
C29 C 0.4537(11) 0.6153(12) 1.0002(7) 0.097(5) Uani 0.609(3) 1 d . . P A 1
H29A H 0.444048 0.558222 1.008344 0.116 Uiso 0.609(3) 1 calc R U P A 1
H29B H 0.479515 0.622273 1.034411 0.116 Uiso 0.609(3) 1 calc R U P A 1
C30 C 0.5096(9) 0.6438(10) 0.9473(5) 0.082(4) Uani 0.609(3) 1 d . . P A 1
H30A H 0.525222 0.698447 0.943162 0.099 Uiso 0.609(3) 1 calc R U P A 1
H30B H 0.559776 0.608728 0.953689 0.099 Uiso 0.609(3) 1 calc R U P A 1
C25' C 0.4550(14) 0.6759(12) 0.8799(8) 0.058(3) Uani 0.391(3) 1 d D . P A 2
H25' H 0.401385 0.667279 0.865169 0.069 Uiso 0.391(3) 1 calc R U P A 2
C26' C 0.4448(14) 0.7435(12) 0.9066(9) 0.085(4) Uani 0.391(3) 1 d D . P A 2
H26C H 0.498750 0.754993 0.918082 0.102 Uiso 0.391(3) 1 calc R U P A 2
H26D H 0.422505 0.792115 0.877153 0.102 Uiso 0.391(3) 1 calc R U P A 2
C27' C 0.3899(17) 0.7249(18) 0.9581(12) 0.108(5) Uani 0.391(3) 1 d . . P A 2
H27C H 0.388229 0.769742 0.974250 0.130 Uiso 0.391(3) 1 calc R U P A 2
H27D H 0.334199 0.719771 0.945849 0.130 Uiso 0.391(3) 1 calc R U P A 2
C28' C 0.415(2) 0.656(2) 1.0001(14) 0.098(5) Uani 0.391(3) 1 d . . P A 2
H28C H 0.374305 0.644952 1.031431 0.118 Uiso 0.391(3) 1 calc R U P A 2
H28D H 0.466849 0.664194 1.016178 0.118 Uiso 0.391(3) 1 calc R U P A 2
C29' C 0.4259(18) 0.5788(16) 0.9765(10) 0.097(5) Uani 0.391(3) 1 d . . P A 2
H29C H 0.449720 0.532052 1.006747 0.116 Uiso 0.391(3) 1 calc R U P A 2
H29D H 0.372851 0.565228 0.964921 0.116 Uiso 0.391(3) 1 calc R U P A 2
C30' C 0.4842(15) 0.6035(17) 0.9233(9) 0.082(4) Uani 0.391(3) 1 d . . P A 2
H30C H 0.538534 0.611297 0.936518 0.099 Uiso 0.391(3) 1 calc R U P A 2
H30D H 0.489850 0.559818 0.906121 0.099 Uiso 0.391(3) 1 calc R U P A 2
C31 C 0.9330(4) 0.6596(4) 0.8322(3) 0.0595(17) Uani 1 1 d . . . . .
H31 H 0.980782 0.688696 0.812592 0.071 Uiso 1 1 calc R U . . .
C32 C 0.9330(5) 0.6601(5) 0.8935(3) 0.079(2) Uani 1 1 d . . . . .
H32A H 0.884337 0.634845 0.913504 0.095 Uiso 1 1 calc R U . . .
H32B H 0.931540 0.715642 0.894501 0.095 Uiso 1 1 calc R U . . .
C33 C 1.0109(6) 0.6136(7) 0.9241(4) 0.104(4) Uani 1 1 d . . . . .
H33A H 1.059078 0.642868 0.907017 0.125 Uiso 1 1 calc R U . . .
H33B H 1.009012 0.609705 0.965279 0.125 Uiso 1 1 calc R U . . .
C34 C 1.0183(7) 0.5307(7) 0.9184(4) 0.116(4) Uani 1 1 d . . . . .
H34A H 1.069565 0.503555 0.936744 0.140 Uiso 1 1 calc R U . . .
H34B H 0.973083 0.500013 0.939296 0.140 Uiso 1 1 calc R U . . .
C35 C 1.0173(6) 0.5300(6) 0.8575(4) 0.100(3) Uani 1 1 d . . . . .
H35A H 1.018953 0.474399 0.856741 0.120 Uiso 1 1 calc R U . . .
H35B H 1.065841 0.555264 0.837213 0.120 Uiso 1 1 calc R U . . .
C36 C 0.9406(5) 0.5752(4) 0.8267(3) 0.070(2) Uani 1 1 d . . . . .
H36A H 0.892420 0.546018 0.843744 0.084 Uiso 1 1 calc R U . . .
H36B H 0.943008 0.578698 0.785636 0.084 Uiso 1 1 calc R U . . .
N7 N 0.3813(3) 0.0723(3) 0.58986(19) 0.0395(10) Uani 1 1 d . . . . .
C37 C 0.3218(4) 0.0280(3) 0.6348(2) 0.0458(14) Uani 1 1 d . . . . .
H37A H 0.310084 0.059143 0.661491 0.055 Uiso 1 1 calc R U . . .
H37B H 0.270410 0.025913 0.615229 0.055 Uiso 1 1 calc R U . . .
C38 C 0.3493(4) -0.0562(3) 0.6698(3) 0.0503(15) Uani 1 1 d . . . . .
H38A H 0.369775 -0.085792 0.643770 0.060 Uiso 1 1 calc R U . . .
H38B H 0.394229 -0.054500 0.695615 0.060 Uiso 1 1 calc R U . . .
C39 C 0.2803(5) -0.0987(4) 0.7050(3) 0.084(3) Uani 1 1 d . . . . .
H39A H 0.236610 -0.102042 0.678819 0.100 Uiso 1 1 calc R U . . .
H39B H 0.258018 -0.066923 0.729212 0.100 Uiso 1 1 calc R U . . .
C40 C 0.3052(6) -0.1822(5) 0.7435(4) 0.093(3) Uani 1 1 d . . . . .
H40A H 0.258063 -0.206679 0.765185 0.139 Uiso 1 1 calc R U . . .
H40B H 0.326080 -0.214425 0.719804 0.139 Uiso 1 1 calc R U . . .
H40C H 0.347502 -0.179283 0.770230 0.139 Uiso 1 1 calc R U . . .
C41 C 0.4015(4) 0.0286(3) 0.5463(2) 0.0425(13) Uani 1 1 d . . . . .
H41A H 0.428375 0.065513 0.512982 0.051 Uiso 1 1 calc R U . . .
H41B H 0.441013 -0.016280 0.563968 0.051 Uiso 1 1 calc R U . . .
C42 C 0.3302(4) -0.0037(3) 0.5244(3) 0.0489(14) Uani 1 1 d . . . . .
H42A H 0.288892 0.039947 0.507765 0.059 Uiso 1 1 calc R U . . .
H42B H 0.305032 -0.044083 0.556606 0.059 Uiso 1 1 calc R U . . .
C43 C 0.3585(5) -0.0415(4) 0.4786(3) 0.0577(17) Uani 1 1 d . . . . .
H43A H 0.383701 -0.000887 0.446577 0.069 Uiso 1 1 calc R U . . .
H43B H 0.400082 -0.084726 0.495366 0.069 Uiso 1 1 calc R U . . .
C44 C 0.2893(6) -0.0748(4) 0.4557(3) 0.084(3) Uani 1 1 d . . . . .
H44A H 0.309680 -0.098348 0.426558 0.126 Uiso 1 1 calc R U . . .
H44B H 0.264788 -0.115689 0.487148 0.126 Uiso 1 1 calc R U . . .
H44C H 0.248415 -0.031891 0.438383 0.126 Uiso 1 1 calc R U . . .
C45 C 0.3404(3) 0.1540(3) 0.5596(2) 0.0396(12) Uani 1 1 d . . . . .
H45A H 0.299537 0.147491 0.532473 0.047 Uiso 1 1 calc R U . . .
H45B H 0.310946 0.172891 0.588704 0.047 Uiso 1 1 calc R U . . .
C46 C 0.3955(4) 0.2182(3) 0.5266(2) 0.0429(13) Uani 1 1 d . . . . .
H46A H 0.429187 0.199167 0.499353 0.052 Uiso 1 1 calc R U . . .
H46B H 0.432046 0.231467 0.553573 0.052 Uiso 1 1 calc R U . . .
C47 C 0.3430(4) 0.2919(3) 0.4941(2) 0.0454(13) Uani 1 1 d . . . . .
H47A H 0.313760 0.280332 0.462941 0.054 Uiso 1 1 calc R U . . .
H47B H 0.302138 0.303755 0.520621 0.054 Uiso 1 1 calc R U . . .
C48 C 0.3914(5) 0.3641(4) 0.4686(3) 0.0579(17) Uani 1 1 d . . . . .
H48A H 0.354848 0.409456 0.448282 0.087 Uiso 1 1 calc R U . . .
H48B H 0.419594 0.376691 0.499291 0.087 Uiso 1 1 calc R U . . .
H48C H 0.431221 0.353258 0.441587 0.087 Uiso 1 1 calc R U . . .
C49 C 0.4601(4) 0.0806(3) 0.6173(3) 0.0490(14) Uani 1 1 d . . . . .
H49A H 0.496270 0.111484 0.586952 0.059 Uiso 1 1 calc R U . . .
H49B H 0.486739 0.026889 0.634252 0.059 Uiso 1 1 calc R U . . .
C50 C 0.4514(4) 0.1208(4) 0.6636(3) 0.0597(18) Uani 1 1 d . . . . .
H50A H 0.433205 0.082275 0.699740 0.072 Uiso 1 1 calc R U . . .
H50B H 0.410076 0.165583 0.651775 0.072 Uiso 1 1 calc R U . . .
C51 C 0.5326(5) 0.1518(5) 0.6735(4) 0.092(3) Uani 1 1 d . . . . .
H51A H 0.575055 0.107978 0.680915 0.110 Uiso 1 1 calc R U . . .
H51B H 0.547788 0.194217 0.638370 0.110 Uiso 1 1 calc R U . . .
C52 C 0.5289(7) 0.1846(6) 0.7236(5) 0.118(4) Uani 1 1 d . U . . .
H52A H 0.581862 0.203835 0.728684 0.176 Uiso 1 1 calc R U . . .
H52B H 0.487680 0.228631 0.716094 0.176 Uiso 1 1 calc R U . . .
H52C H 0.514932 0.142440 0.758615 0.176 Uiso 1 1 calc R U . . .
N8 N 0.4435(3) 0.4868(4) 0.7160(2) 0.0667(16) Uani 1 1 d D . . . .
C53 C 0.4395(5) 0.4383(5) 0.6751(3) 0.071(2) Uani 1 1 d D . . . .
H53A H 0.386517 0.450898 0.655036 0.086 Uiso 1 1 calc R U . . .
H53B H 0.441763 0.381125 0.697860 0.086 Uiso 1 1 calc R U . . .
C54 C 0.5066(6) 0.4518(6) 0.6303(4) 0.107(4) Uani 1 1 d D . . . .
H54A H 0.493893 0.503425 0.600437 0.129 Uiso 1 1 calc R U . . .
H54B H 0.557838 0.456678 0.649068 0.129 Uiso 1 1 calc DR U . . .
C55 C 0.5205(6) 0.3907(6) 0.6019(5) 0.102(3) Uani 1 1 d D . . . .
H55A H 0.533382 0.339184 0.631752 0.122 Uiso 1 1 calc R U . . .
H55B H 0.469197 0.385769 0.583241 0.122 Uiso 1 1 calc R U . . .
C56 C 0.5846(5) 0.4040(6) 0.5589(4) 0.094(3) Uani 1 1 d . . . . .
H56A H 0.588510 0.359749 0.542774 0.141 Uiso 1 1 calc R U . . .
H56B H 0.571914 0.453895 0.528167 0.141 Uiso 1 1 calc R U . . .
H56C H 0.636308 0.407158 0.576836 0.141 Uiso 1 1 calc R U . . .
C57 C 0.5233(8) 0.4632(12) 0.7483(7) 0.081(3) Uani 0.609(3) 1 d D U P A 1
H57A H 0.520294 0.485691 0.780595 0.097 Uiso 0.609(3) 1 calc R U P A 1
H57B H 0.566005 0.490824 0.722196 0.097 Uiso 0.609(3) 1 calc DR U P A 1
C58 C 0.5534(12) 0.3758(11) 0.7733(8) 0.084(5) Uani 0.609(3) 1 d D U P A 1
H58A H 0.578411 0.357405 0.742387 0.101 Uiso 0.609(3) 1 calc R U P A 1
H58B H 0.506709 0.342929 0.788540 0.101 Uiso 0.609(3) 1 calc R U P A 1
C59 C 0.6159(15) 0.3640(17) 0.8217(10) 0.119(6) Uani 0.609(3) 1 d D U P A 1
H59A H 0.662333 0.397339 0.806668 0.143 Uiso 0.609(3) 1 calc R U P A 1
H59B H 0.590721 0.381605 0.852944 0.143 Uiso 0.609(3) 1 calc R U P A 1
C60 C 0.646(2) 0.2771(18) 0.8457(13) 0.157(11) Uani 0.609(3) 1 d D U P A 1
H60A H 0.685859 0.271275 0.876296 0.236 Uiso 0.609(3) 1 calc R U P A 1
H60B H 0.600526 0.244200 0.861164 0.236 Uiso 0.609(3) 1 calc R U P A 1
H60C H 0.672059 0.259917 0.814939 0.236 Uiso 0.609(3) 1 calc R U P A 1
C57' C 0.5211(10) 0.475(2) 0.7499(9) 0.081(3) Uani 0.391(3) 1 d D . P A 2
H57C H 0.518957 0.510610 0.774099 0.097 Uiso 0.391(3) 1 calc R U P A 2
H57D H 0.567418 0.489207 0.723248 0.097 Uiso 0.391(3) 1 calc DR U P A 2
C58' C 0.5332(18) 0.3885(19) 0.7878(14) 0.084(5) Uani 0.391(3) 1 d D . P A 2
H58C H 0.516258 0.352018 0.767244 0.101 Uiso 0.391(3) 1 calc R U P A 2
H58D H 0.500973 0.379321 0.823430 0.101 Uiso 0.391(3) 1 calc R U P A 2
C59' C 0.624(2) 0.374(3) 0.8021(19) 0.119(6) Uani 0.391(3) 1 d D . P A 2
H59C H 0.653984 0.406201 0.768052 0.143 Uiso 0.391(3) 1 calc R U P A 2
H59D H 0.634552 0.396483 0.833584 0.143 Uiso 0.391(3) 1 calc R U P A 2
C60' C 0.662(4) 0.290(3) 0.819(2) 0.157(11) Uani 0.391(3) 1 d D . P A 2
H60D H 0.720068 0.290408 0.827042 0.236 Uiso 0.391(3) 1 calc R U P A 2
H60E H 0.635544 0.257195 0.854102 0.236 Uiso 0.391(3) 1 calc R U P A 2
H60F H 0.655080 0.266965 0.788217 0.236 Uiso 0.391(3) 1 calc R U P A 2
C61 C 0.3681(13) 0.4722(18) 0.7524(10) 0.083(6) Uani 0.609(3) 1 d D . P A 1
H61A H 0.371853 0.416715 0.778526 0.099 Uiso 0.609(3) 1 calc R U P A 1
H61B H 0.320506 0.477816 0.727068 0.099 Uiso 0.609(3) 1 calc R U P A 1
C62 C 0.3545(10) 0.5288(10) 0.7882(6) 0.086(4) Uani 0.609(3) 1 d D U P A 1
H62A H 0.407812 0.542410 0.799279 0.103 Uiso 0.609(3) 1 calc R U P A 1
H62B H 0.326207 0.578719 0.764268 0.103 Uiso 0.609(3) 1 calc R U P A 1
C63 C 0.3050(14) 0.4937(11) 0.8423(8) 0.118(5) Uani 0.609(3) 1 d D U P A 1
H63A H 0.340371 0.470631 0.876303 0.142 Uiso 0.609(3) 1 calc R U P A 1
H63B H 0.270023 0.452353 0.837951 0.142 Uiso 0.609(3) 1 calc R U P A 1
C64 C 0.2543(14) 0.5674(13) 0.8464(12) 0.149(9) Uani 0.609(3) 1 d D U P A 1
H64A H 0.219215 0.552068 0.880233 0.224 Uiso 0.609(3) 1 calc R U P A 1
H64B H 0.290512 0.607588 0.849832 0.224 Uiso 0.609(3) 1 calc R U P A 1
H64C H 0.220786 0.589472 0.811819 0.224 Uiso 0.609(3) 1 calc R U P A 1
C61' C 0.381(2) 0.459(3) 0.7619(14) 0.083(6) Uani 0.391(3) 1 d D . P A 2
H61C H 0.378106 0.400575 0.772047 0.099 Uiso 0.391(3) 1 calc R U P A 2
H61D H 0.326844 0.483462 0.746660 0.099 Uiso 0.391(3) 1 calc R U P A 2
C62' C 0.3990(14) 0.4807(16) 0.8161(9) 0.086(4) Uani 0.391(3) 1 d D . P A 2
H62C H 0.450533 0.453376 0.833710 0.103 Uiso 0.391(3) 1 calc R U P A 2
H62D H 0.403598 0.538835 0.806588 0.103 Uiso 0.391(3) 1 calc R U P A 2
C63' C 0.3285(15) 0.4535(19) 0.8572(12) 0.118(5) Uani 0.391(3) 1 d D . P A 2
H63C H 0.342183 0.450991 0.896871 0.142 Uiso 0.391(3) 1 calc R U P A 2
H63D H 0.310539 0.401208 0.856962 0.142 Uiso 0.391(3) 1 calc R U P A 2
C64' C 0.264(2) 0.522(2) 0.830(2) 0.149(9) Uani 0.391(3) 1 d D . P A 2
H64D H 0.214221 0.512363 0.852041 0.224 Uiso 0.391(3) 1 calc R U P A 2
H64E H 0.284958 0.572492 0.829732 0.224 Uiso 0.391(3) 1 calc R U P A 2
H64F H 0.253649 0.523235 0.790246 0.224 Uiso 0.391(3) 1 calc R U P A 2
C65 C 0.4411(5) 0.5751(5) 0.6827(4) 0.078(2) Uani 1 1 d D . . . .
H65A H 0.435028 0.605958 0.710076 0.093 Uiso 0.609(3) 1 calc R U P A 1
H65B H 0.493355 0.587762 0.662519 0.093 Uiso 0.609(3) 1 calc R U P A 1
H65C H 0.478208 0.583756 0.649485 0.093 Uiso 0.391(3) 1 calc R U P A 2
H65D H 0.460924 0.604513 0.707725 0.093 Uiso 0.391(3) 1 calc R U P A 2
C66 C 0.3729(9) 0.6008(9) 0.6393(7) 0.095(5) Uani 0.609(3) 1 d D U P A 1
H66A H 0.320173 0.584298 0.657417 0.114 Uiso 0.609(3) 1 calc R U P A 1
H66B H 0.382264 0.578285 0.607387 0.114 Uiso 0.609(3) 1 calc R U P A 1
C67 C 0.3757(10) 0.6906(9) 0.6184(9) 0.103(5) Uani 0.609(3) 1 d D U P A 1
H67A H 0.425451 0.705548 0.595441 0.124 Uiso 0.609(3) 1 calc R U P A 1
H67B H 0.378339 0.710379 0.651884 0.124 Uiso 0.609(3) 1 calc R U P A 1
C68 C 0.3019(10) 0.7302(10) 0.5820(9) 0.120(6) Uani 0.609(3) 1 d D U P A 1
H68A H 0.305889 0.788069 0.569307 0.180 Uiso 0.609(3) 1 calc R U P A 1
H68B H 0.299750 0.711538 0.548418 0.180 Uiso 0.609(3) 1 calc R U P A 1
H68C H 0.252661 0.716367 0.604834 0.180 Uiso 0.609(3) 1 calc R U P A 1
C66' C 0.3559(10) 0.6087(16) 0.6610(13) 0.095(5) Uani 0.391(3) 1 d D . P A 2
H66C H 0.337054 0.574991 0.638861 0.114 Uiso 0.391(3) 1 calc R U P A 2
H66D H 0.321145 0.598542 0.695521 0.114 Uiso 0.391(3) 1 calc R U P A 2
C67' C 0.3351(18) 0.6948(15) 0.6248(11) 0.103(5) Uani 0.391(3) 1 d D . P A 2
H67C H 0.358867 0.732734 0.641454 0.124 Uiso 0.391(3) 1 calc R U P A 2
H67D H 0.275758 0.706081 0.621025 0.124 Uiso 0.391(3) 1 calc R U P A 2
C68' C 0.3738(17) 0.6989(17) 0.5668(12) 0.120(6) Uani 0.391(3) 1 d D . P A 2
H68D H 0.363879 0.752552 0.539837 0.180 Uiso 0.391(3) 1 calc R U P A 2
H68E H 0.432288 0.686601 0.571909 0.180 Uiso 0.391(3) 1 calc R U P A 2
H68F H 0.349854 0.660165 0.551645 0.180 Uiso 0.391(3) 1 calc R U P A 2
N9 N 0.9117(4) 0.0025(3) 0.7348(3) 0.0622(15) Uani 1 1 d D . . . .
C69 C 0.9090(4) -0.0465(4) 0.6936(3) 0.0641(18) Uani 1 1 d . . . . .
H69A H 0.895559 -0.101341 0.715756 0.077 Uiso 1 1 calc R U . . .
H69B H 0.864515 -0.023609 0.665641 0.077 Uiso 1 1 calc R U . . .
C70 C 0.9867(5) -0.0508(4) 0.6605(3) 0.071(2) Uani 1 1 d . . . . .
H70A H 1.003955 0.003895 0.641800 0.085 Uiso 1 1 calc R U . . .
H70B H 1.029855 -0.079938 0.687894 0.085 Uiso 1 1 calc R U . . .
C71 C 0.9779(5) -0.0913(5) 0.6156(4) 0.080(2) Uani 1 1 d . . . . .
H71A H 0.960027 -0.145707 0.634418 0.096 Uiso 1 1 calc R U . . .
H71B H 0.934913 -0.061817 0.588209 0.096 Uiso 1 1 calc R U . . .
C72 C 1.0535(6) -0.0966(5) 0.5832(4) 0.087(3) Uani 1 1 d . . . . .
H72A H 1.043425 -0.123519 0.554793 0.130 Uiso 1 1 calc R U . . .
H72B H 1.070906 -0.042914 0.563588 0.130 Uiso 1 1 calc R U . . .
H72C H 1.096048 -0.126898 0.609847 0.130 Uiso 1 1 calc R U . . .
C73 C 0.9840(5) -0.0244(3) 0.7736(3) 0.0652(18) Uani 1 1 d D . . . .
H73A H 0.989298 0.011614 0.797037 0.078 Uiso 0.609(3) 1 calc R U P A 1
H73B H 1.033885 -0.022870 0.750507 0.078 Uiso 0.609(3) 1 calc R U P A 1
H73C H 0.977788 0.005362 0.801696 0.078 Uiso 0.391(3) 1 calc R U P A 2
H73D H 1.030925 -0.002500 0.749434 0.078 Uiso 0.391(3) 1 calc R U P A 2
C74 C 0.9732(7) -0.1093(6) 0.8128(6) 0.061(3) Uani 0.609(3) 1 d D . P A 1
H74A H 0.971134 -0.145874 0.789520 0.073 Uiso 0.609(3) 1 calc R U P A 1
H74B H 0.921824 -0.111439 0.834322 0.073 Uiso 0.609(3) 1 calc R U P A 1
C75 C 1.0450(7) -0.1346(7) 0.8546(5) 0.070(3) Uani 0.609(3) 1 d D . P A 1
H75A H 1.050958 -0.093778 0.873962 0.084 Uiso 0.609(3) 1 calc R U P A 1
H75B H 1.034087 -0.185362 0.884438 0.084 Uiso 0.609(3) 1 calc R U P A 1
C76 C 1.1236(9) -0.1450(11) 0.8239(8) 0.106(5) Uani 0.609(3) 1 d D U P A 1
H76A H 1.168147 -0.161138 0.851803 0.159 Uiso 0.609(3) 1 calc R U P A 1
H76B H 1.118157 -0.186058 0.805319 0.159 Uiso 0.609(3) 1 calc R U P A 1
H76C H 1.135015 -0.094543 0.794851 0.159 Uiso 0.609(3) 1 calc R U P A 1
C74' C 1.0131(10) -0.1100(8) 0.8094(10) 0.061(3) Uani 0.391(3) 1 d D . P A 2
H74C H 0.973156 -0.130481 0.840168 0.073 Uiso 0.391(3) 1 calc R U P A 2
H74D H 1.013349 -0.144127 0.784164 0.073 Uiso 0.391(3) 1 calc R U P A 2
C75' C 1.0971(12) -0.1187(9) 0.8369(9) 0.070(3) Uani 0.391(3) 1 d D . P A 2
H75C H 1.138619 -0.097106 0.807509 0.084 Uiso 0.391(3) 1 calc R U P A 2
H75D H 1.097508 -0.090418 0.865896 0.084 Uiso 0.391(3) 1 calc R U P A 2
C76' C 1.1131(12) -0.2077(10) 0.8649(11) 0.106(5) Uani 0.391(3) 1 d D . P A 2
H76D H 1.166428 -0.217932 0.883601 0.159 Uiso 0.391(3) 1 calc R U P A 2
H76E H 1.071219 -0.228000 0.893604 0.159 Uiso 0.391(3) 1 calc R U P A 2
H76F H 1.112072 -0.234646 0.835582 0.159 Uiso 0.391(3) 1 calc R U P A 2
C77 C 0.8335(5) -0.0070(5) 0.7685(4) 0.083(3) Uani 1 1 d . . . . .
H77A H 0.827658 -0.064550 0.787628 0.100 Uiso 1 1 calc R U . . .
H77B H 0.788049 0.012381 0.740939 0.100 Uiso 1 1 calc R U . . .
C78 C 0.8241(6) 0.0348(6) 0.8138(5) 0.100(3) Uani 1 1 d D . . . .
H78A H 0.820453 0.093161 0.794830 0.121 Uiso 0.609(3) 1 calc R U P A 1
H78B H 0.872431 0.021522 0.839041 0.121 Uiso 0.609(3) 1 calc R U P A 1
H78C H 0.846155 0.088238 0.799186 0.121 Uiso 0.391(3) 1 calc R U P A 2
H78D H 0.854899 0.003929 0.848670 0.121 Uiso 0.391(3) 1 calc R U P A 2
C79 C 0.7475(9) 0.0101(11) 0.8503(8) 0.100(5) Uani 0.609(3) 1 d D U P A 1
H79A H 0.701894 0.008892 0.824922 0.120 Uiso 0.609(3) 1 calc R U P A 1
H79B H 0.757418 -0.044246 0.877431 0.120 Uiso 0.609(3) 1 calc R U P A 1
C80 C 0.724(8) 0.067(4) 0.8841(18) 0.166(11) Uani 0.609(3) 1 d D . P A 1
H80A H 0.675429 0.050009 0.906758 0.249 Uiso 0.609(3) 1 calc R U P A 1
H80B H 0.768756 0.068011 0.909821 0.249 Uiso 0.609(3) 1 calc R U P A 1
H80C H 0.713267 0.121115 0.857345 0.249 Uiso 0.609(3) 1 calc R U P A 1
C81 C 0.9240(18) 0.0916(10) 0.7018(15) 0.064(2) Uani 0.609(3) 1 d D . P A 1
H81A H 0.935405 0.120403 0.729301 0.077 Uiso 0.609(3) 1 calc R U P A 1
H81B H 0.970514 0.096049 0.675353 0.077 Uiso 0.609(3) 1 calc R U P A 1
C82 C 0.8467(10) 0.1277(9) 0.6680(7) 0.071(4) Uani 0.609(3) 1 d D U P A 1
H82A H 0.837894 0.102166 0.638121 0.085 Uiso 0.609(3) 1 calc R U P A 1
H82B H 0.799346 0.119028 0.693973 0.085 Uiso 0.609(3) 1 calc R U P A 1
C83 C 0.8560(11) 0.2159(9) 0.6404(8) 0.086(5) Uani 0.609(3) 1 d D U P A 1
H83A H 0.904611 0.223641 0.615517 0.104 Uiso 0.609(3) 1 calc R U P A 1
H83B H 0.864862 0.240575 0.670734 0.104 Uiso 0.609(3) 1 calc R U P A 1
C84 C 0.7826(11) 0.2581(12) 0.6046(9) 0.118(7) Uani 0.609(3) 1 d D U P A 1
H84A H 0.791832 0.314793 0.587725 0.177 Uiso 0.609(3) 1 calc R U P A 1
H84B H 0.774259 0.234766 0.573845 0.177 Uiso 0.609(3) 1 calc R U P A 1
H84C H 0.734496 0.251705 0.629080 0.177 Uiso 0.609(3) 1 calc R U P A 1
C79' C 0.7338(9) 0.043(2) 0.8287(13) 0.100(5) Uani 0.391(3) 1 d D . P A 2
H79C H 0.707796 0.093500 0.803652 0.120 Uiso 0.391(3) 1 calc R U P A 2
H79D H 0.704102 -0.002068 0.825044 0.120 Uiso 0.391(3) 1 calc R U P A 2
C80' C 0.736(14) 0.043(6) 0.891(2) 0.166(11) Uani 0.391(3) 1 d D . P A 2
H80D H 0.680570 0.047661 0.904824 0.249 Uiso 0.391(3) 1 calc R U P A 2
H80E H 0.762661 -0.007479 0.914941 0.249 Uiso 0.391(3) 1 calc R U P A 2
H80F H 0.766326 0.087361 0.893713 0.249 Uiso 0.391(3) 1 calc R U P A 2
C81' C 0.918(3) 0.0879(15) 0.699(2) 0.064(2) Uani 0.391(3) 1 d D . P A 2
H81C H 0.975103 0.094787 0.687386 0.077 Uiso 0.391(3) 1 calc R U P A 2
H81D H 0.905932 0.120526 0.724754 0.077 Uiso 0.391(3) 1 calc R U P A 2
C82' C 0.8663(17) 0.1250(15) 0.6450(11) 0.071(4) Uani 0.391(3) 1 d D . P A 2
H82C H 0.882620 0.098956 0.615882 0.085 Uiso 0.391(3) 1 calc R U P A 2
H82D H 0.808644 0.114937 0.654415 0.085 Uiso 0.391(3) 1 calc R U P A 2
C83' C 0.875(2) 0.2142(15) 0.6195(13) 0.086(5) Uani 0.391(3) 1 d D . P A 2
H83C H 0.931042 0.223816 0.605634 0.104 Uiso 0.391(3) 1 calc R U P A 2
H83D H 0.865447 0.239299 0.650121 0.104 Uiso 0.391(3) 1 calc R U P A 2
C84' C 0.8162(19) 0.254(2) 0.5701(13) 0.118(7) Uani 0.391(3) 1 d D . P A 2
H84D H 0.824575 0.310970 0.555591 0.177 Uiso 0.391(3) 1 calc R U P A 2
H84E H 0.825998 0.230211 0.539245 0.177 Uiso 0.391(3) 1 calc R U P A 2
H84F H 0.760359 0.245704 0.583762 0.177 Uiso 0.391(3) 1 calc R U P A 2
N10 N 0.9146(3) 0.5910(3) 0.5872(2) 0.0498(13) Uani 1 1 d . . . . .
C85 C 0.8607(4) 0.5513(4) 0.6383(3) 0.067(2) Uani 1 1 d D . . . .
H85A H 0.807958 0.542075 0.623520 0.081 Uiso 0.609(3) 1 calc R U P A 1
H85B H 0.850164 0.588428 0.660845 0.081 Uiso 0.609(3) 1 calc R U P A 1
H85C H 0.803009 0.563074 0.626783 0.081 Uiso 0.391(3) 1 calc R U P A 2
H85D H 0.870311 0.573300 0.669950 0.081 Uiso 0.391(3) 1 calc R U P A 2
C86 C 0.8966(8) 0.4720(6) 0.6783(5) 0.063(4) Uani 0.609(3) 1 d D U P A 1
H86A H 0.917141 0.437889 0.655349 0.075 Uiso 0.609(3) 1 calc R U P A 1
H86B H 0.942793 0.481860 0.700002 0.075 Uiso 0.609(3) 1 calc R U P A 1
C87 C 0.8325(13) 0.4293(15) 0.7202(7) 0.062(4) Uani 0.609(3) 1 d D U P A 1
H87A H 0.803170 0.467647 0.736401 0.075 Uiso 0.609(3) 1 calc R U P A 1
H87B H 0.859361 0.386990 0.752237 0.075 Uiso 0.609(3) 1 calc R U P A 1
C88 C 0.7721(8) 0.3924(7) 0.6909(6) 0.084(3) Uani 0.609(3) 1 d D . P A 1
H88A H 0.731839 0.365521 0.718928 0.126 Uiso 0.609(3) 1 calc R U P A 1
H88B H 0.744761 0.434298 0.659589 0.126 Uiso 0.609(3) 1 calc R U P A 1
H88C H 0.800912 0.353698 0.675415 0.126 Uiso 0.609(3) 1 calc R U P A 1
C86' C 0.8791(15) 0.4601(7) 0.6594(9) 0.063(4) Uani 0.391(3) 1 d D . P A 2
H86C H 0.870421 0.438849 0.627164 0.075 Uiso 0.391(3) 1 calc R U P A 2
H86D H 0.936837 0.448957 0.670748 0.075 Uiso 0.391(3) 1 calc R U P A 2
C87' C 0.827(2) 0.416(2) 0.7101(11) 0.062(4) Uani 0.391(3) 1 d D . P A 2
H87C H 0.839489 0.358095 0.721074 0.075 Uiso 0.391(3) 1 calc R U P A 2
H87D H 0.768489 0.426837 0.699941 0.075 Uiso 0.391(3) 1 calc R U P A 2
C88' C 0.8465(14) 0.4477(12) 0.7596(10) 0.084(3) Uani 0.391(3) 1 d D . P A 2
H88D H 0.814174 0.421204 0.793309 0.126 Uiso 0.391(3) 1 calc R U P A 2
H88E H 0.904229 0.436850 0.769164 0.126 Uiso 0.391(3) 1 calc R U P A 2
H88F H 0.833577 0.505254 0.748135 0.126 Uiso 0.391(3) 1 calc R U P A 2
C89 C 0.9991(4) 0.5975(4) 0.6068(3) 0.0524(15) Uani 1 1 d . . . . .
H89A H 1.030941 0.626185 0.572926 0.063 Uiso 1 1 calc R U . . .
H89B H 1.024750 0.543145 0.622508 0.063 Uiso 1 1 calc R U . . .
C90 C 1.0045(5) 0.6393(5) 0.6515(3) 0.071(2) Uani 1 1 d . . . . .
H90A H 0.993221 0.601785 0.689898 0.085 Uiso 1 1 calc R U . . .
H90B H 0.963037 0.684125 0.643455 0.085 Uiso 1 1 calc R U . . .
C91 C 1.0881(6) 0.6707(5) 0.6516(3) 0.081(2) Uani 1 1 d . . . . .
H91A H 1.129439 0.627373 0.652997 0.097 Uiso 1 1 calc R U . . .
H91B H 1.095461 0.713957 0.615133 0.097 Uiso 1 1 calc R U . . .
C92 C 1.1023(8) 0.7021(6) 0.7013(4) 0.111(4) Uani 1 1 d . . . . .
H92A H 1.157140 0.721325 0.698806 0.166 Uiso 1 1 calc R U . . .
H92B H 1.062542 0.745982 0.699727 0.166 Uiso 1 1 calc R U . . .
H92C H 1.096554 0.659312 0.737629 0.166 Uiso 1 1 calc R U . . .
C93 C 0.8753(4) 0.6733(4) 0.5574(3) 0.0566(17) Uani 1 1 d . . . . .
H93A H 0.858718 0.698103 0.587167 0.068 Uiso 1 1 calc R U . . .
H93B H 0.825465 0.666861 0.537802 0.068 Uiso 1 1 calc R U . . .
C94 C 0.9281(4) 0.7306(3) 0.5135(2) 0.0510(15) Uani 1 1 d . . . . .
H94A H 0.966127 0.754221 0.533522 0.061 Uiso 1 1 calc R U . . .
H94B H 0.960275 0.701254 0.491440 0.061 Uiso 1 1 calc R U . . .
C95 C 0.8748(5) 0.7960(4) 0.4729(3) 0.0574(17) Uani 1 1 d . . . . .
H95A H 0.849885 0.774937 0.444540 0.069 Uiso 1 1 calc R U . . .
H95B H 0.830532 0.812818 0.494950 0.069 Uiso 1 1 calc R U . . .
C96 C 0.9215(5) 0.8673(4) 0.4415(3) 0.073(2) Uani 1 1 d . . . . .
H96A H 0.884856 0.907990 0.415837 0.110 Uiso 1 1 calc R U . . .
H96B H 0.945386 0.889085 0.469355 0.110 Uiso 1 1 calc R U . . .
H96C H 0.964736 0.851211 0.418954 0.110 Uiso 1 1 calc R U . . .
C97 C 0.9207(3) 0.5435(3) 0.5449(3) 0.0489(15) Uani 1 1 d . . . . .
H97A H 0.951642 0.492597 0.563495 0.059 Uiso 1 1 calc R U . . .
H97B H 0.952495 0.573498 0.511393 0.059 Uiso 1 1 calc R U . . .
C98 C 0.8406(4) 0.5247(4) 0.5229(3) 0.0587(17) Uani 1 1 d . . . . .
H98A H 0.808496 0.493308 0.555704 0.070 Uiso 1 1 calc R U . . .
H98B H 0.808894 0.574997 0.503731 0.070 Uiso 1 1 calc R U . . .
C99 C 0.8552(4) 0.4787(4) 0.4813(3) 0.0591(18) Uani 1 1 d . . . . .
H99A H 0.886278 0.428189 0.500907 0.071 Uiso 1 1 calc R U . . .
H99B H 0.888547 0.509775 0.449177 0.071 Uiso 1 1 calc R U . . .
C100 C 0.7775(4) 0.4600(5) 0.4574(3) 0.074(2) Uani 1 1 d . . . . .
H10E H 0.790503 0.430001 0.430647 0.112 Uiso 1 1 calc R U . . .
H10F H 0.744662 0.428150 0.488957 0.112 Uiso 1 1 calc R U . . .
H10G H 0.746932 0.509768 0.437206 0.112 Uiso 1 1 calc R U . . .
O1S O 0.6019(6) 0.0570(7) 1.1188(5) 0.181(4) Uani 1 1 d D U . . .
C1S C 0.4697(8) 0.0281(13) 1.1524(8) 0.257(11) Uani 1 1 d D U . . .
H1SA H 0.433889 0.020301 1.185669 0.386 Uiso 1 1 calc R U . . .
H1SB H 0.469042 -0.018166 1.138573 0.386 Uiso 1 1 calc R U . . .
H1SC H 0.450741 0.076037 1.121761 0.386 Uiso 1 1 calc R U . . .
C2S C 0.5544(9) 0.0375(14) 1.1694(6) 0.229(9) Uani 1 1 d D U . . .
H2SA H 0.554875 0.080372 1.187316 0.275 Uiso 1 1 calc R U . . .
H2SB H 0.576335 -0.012637 1.197304 0.275 Uiso 1 1 calc R U . . .
C3S C 0.6856(8) 0.0528(13) 1.1341(7) 0.233(9) Uani 1 1 d D U . . .
H3SA H 0.703861 -0.001573 1.157837 0.279 Uiso 1 1 calc R U . . .
H3SB H 0.696139 0.090852 1.155005 0.279 Uiso 1 1 calc R U . . .
C4S C 0.7273(10) 0.076(2) 1.0746(9) 0.45(2) Uani 1 1 d D U . . .
H4SA H 0.768496 0.114220 1.073480 0.674 Uiso 1 1 calc DR U . . .
H4SB H 0.686679 0.100553 1.044614 0.674 Uiso 1 1 calc R U . . .
H4SC H 0.753001 0.028460 1.068109 0.674 Uiso 1 1 calc DR U . . .

loop_
_atom_site_aniso_label
_atom_site_aniso_U_11
_atom_site_aniso_U_22
_atom_site_aniso_U_33
_atom_site_aniso_U_23
_atom_site_aniso_U_13
_atom_site_aniso_U_12
Mo1 0.0358(3) 0.0684(4) 0.0394(3) -0.0147(2) -0.0114(2) 0.0086(2)
Mo2 0.0328(2) 0.0384(2) 0.0315(2) -0.00578(18) 0.00397(18) 0.00281(18)
Mo3 0.0368(2) 0.0293(2) 0.0285(2) -0.00852(17) -0.00375(17) 0.00061(17)
Mo4 0.0461(3) 0.0373(2) 0.0423(3) -0.0212(2) 0.0027(2) -0.0086(2)
Mo5 0.0337(2) 0.0433(3) 0.0454(3) -0.0202(2) 0.0100(2) -0.01231(19)
Mo6 0.0326(2) 0.0252(2) 0.0507(3) -0.00837(19) 0.0035(2) 0.00117(17)
Cl1 0.1036(15) 0.0806(13) 0.0481(9) -0.0291(9) -0.0107(9) -0.0063(11)
Cl2 0.136(2) 0.0517(10) 0.0634(12) 0.0025(9) 0.0034(12) -0.0005(11)
O1 0.0320(18) 0.0297(17) 0.0296(17) -0.0081(14) -0.0018(14) -0.0025(14)
O2 0.046(2) 0.044(2) 0.0338(19) -0.0113(16) -0.0063(16) 0.0021(17)
O3 0.080(3) 0.046(2) 0.063(3) -0.031(2) 0.010(2) -0.012(2)
O4 0.038(2) 0.063(3) 0.064(3) -0.029(2) 0.0175(19) -0.0193(19)
O5 0.057(3) 0.030(2) 0.076(3) -0.016(2) 0.015(2) 0.0004(18)
O6 0.048(2) 0.058(3) 0.042(2) -0.0195(19) -0.0085(18) -0.0124(19)
O7 0.0252(19) 0.067(3) 0.058(3) -0.020(2) -0.0007(17) -0.0014(18)
O8 0.040(2) 0.045(2) 0.051(2) -0.0005(18) -0.0041(18) 0.0078(17)
O9 0.0299(18) 0.0381(19) 0.0338(18) -0.0110(15) -0.0016(14) 0.0017(14)
O10 0.044(2) 0.0273(17) 0.0359(19) -0.0090(15) -0.0010(16) -0.0011(15)
O11 0.039(2) 0.0362(19) 0.0356(19) -0.0117(15) 0.0072(15) -0.0066(15)
O12 0.0375(19) 0.0294(17) 0.0366(19) -0.0142(15) 0.0019(15) -0.0039(14)
O13 0.045(2) 0.044(2) 0.038(2) -0.0199(17) -0.0010(16) 0.0002(17)
O14 0.043(2) 0.040(2) 0.044(2) -0.0145(17) 0.0041(17) -0.0132(16)
O15 0.0323(19) 0.039(2) 0.058(2) -0.0180(18) 0.0103(17) -0.0029(15)
O16 0.0361(19) 0.0321(18) 0.0360(19) -0.0077(15) 0.0033(15) -0.0037(15)
N1 0.046(3) 0.045(3) 0.030(2) -0.0057(19) -0.0032(19) -0.001(2)
N2 0.043(5) 0.069(13) 0.053(5) -0.024(5) -0.012(5) 0.013(7)
N2' 0.043(5) 0.069(13) 0.053(5) -0.024(5) -0.012(5) 0.013(7)
N3 0.042(3) 0.055(3) 0.035(2) -0.008(2) 0.007(2) 0.002(2)
C1 0.054(4) 0.072(4) 0.033(3) -0.009(3) -0.004(3) 0.006(3)
C2 0.083(5) 0.077(5) 0.038(3) -0.012(3) -0.008(3) 0.014(4)
C3 0.127(8) 0.110(7) 0.037(4) -0.023(4) -0.006(4) 0.017(6)
C4 0.161(11) 0.119(9) 0.038(4) 0.001(5) 0.004(5) 0.012(8)
C5 0.127(8) 0.086(6) 0.045(4) 0.011(4) -0.003(5) 0.012(6)
C6 0.085(5) 0.068(5) 0.040(3) -0.001(3) -0.001(3) 0.016(4)
C7 0.061(8) 0.122(12) 0.046(7) -0.018(6) -0.022(6) 0.033(7)
C8 0.088(8) 0.121(9) 0.110(8) -0.015(6) -0.041(7) -0.015(7)
C9 0.123(9) 0.152(12) 0.160(10) -0.036(8) -0.005(8) -0.007(9)
C10 0.142(10) 0.163(12) 0.139(10) -0.043(9) -0.035(8) -0.020(9)
C11 0.130(14) 0.19(2) 0.069(10) -0.010(10) -0.018(10) 0.045(13)
C12 0.098(8) 0.128(9) 0.076(7) -0.022(6) -0.016(6) 0.013(7)
C13 0.048(6) 0.063(10) 0.039(5) -0.024(5) 0.005(5) -0.006(5)
C14 0.070(12) 0.091(14) 0.075(9) -0.002(8) 0.033(9) -0.012(8)
C15 0.101(9) 0.099(8) 0.080(7) -0.016(6) 0.020(6) -0.003(7)
C16 0.103(9) 0.119(9) 0.091(7) -0.046(7) 0.012(6) 0.015(7)
C17 0.113(7) 0.120(9) 0.103(8) -0.049(7) 0.016(6) 0.023(7)
C18 0.090(6) 0.090(10) 0.089(9) -0.042(8) 0.017(7) 0.007(7)
C7' 0.061(8) 0.122(12) 0.046(7) -0.018(6) -0.022(6) 0.033(7)
C8' 0.088(8) 0.121(9) 0.110(8) -0.015(6) -0.041(7) -0.015(7)
C9' 0.123(9) 0.152(12) 0.160(10) -0.036(8) -0.005(8) -0.007(9)
C10' 0.142(10) 0.163(12) 0.139(10) -0.043(9) -0.035(8) -0.020(9)
C11' 0.130(14) 0.19(2) 0.069(10) -0.010(10) -0.018(10) 0.045(13)
C12' 0.098(8) 0.128(9) 0.076(7) -0.022(6) -0.016(6) 0.013(7)
C13' 0.048(6) 0.063(10) 0.039(5) -0.024(5) 0.005(5) -0.006(5)
C14' 0.070(12) 0.091(14) 0.075(9) -0.002(8) 0.033(9) -0.012(8)
C15' 0.101(9) 0.099(8) 0.080(7) -0.016(6) 0.020(6) -0.003(7)
C16' 0.103(9) 0.119(9) 0.091(7) -0.046(7) 0.012(6) 0.015(7)
C17' 0.113(7) 0.120(9) 0.103(8) -0.049(7) 0.016(6) 0.023(7)
C18' 0.090(6) 0.090(10) 0.089(9) -0.042(8) 0.017(7) 0.007(7)
Mo7 0.0388(3) 0.0628(3) 0.0449(3) -0.0273(2) 0.0130(2) -0.0075(2)
Mo8 0.0348(2) 0.0352(2) 0.0388(2) -0.00783(19) -0.00412(19) -0.00202(18)
Mo9 0.0458(3) 0.0299(2) 0.0384(2) -0.00727(19) 0.0044(2) -0.00595(19)
Mo10 0.0292(2) 0.0265(2) 0.0410(2) -0.01207(18) 0.00472(18) -0.00287(16)
Mo11 0.0387(3) 0.0398(3) 0.0551(3) -0.0228(2) -0.0150(2) 0.0112(2)
Mo12 0.0490(3) 0.0391(3) 0.0602(3) -0.0301(2) -0.0107(2) 0.0077(2)
Cl3 0.133(2) 0.0867(14) 0.0621(12) -0.0420(11) -0.0048(12) -0.0128(13)
Cl4 0.1086(15) 0.0522(10) 0.0547(10) -0.0068(8) -0.0002(10) -0.0146(10)
O17 0.0322(18) 0.0327(18) 0.0382(19) -0.0161(15) -0.0002(15) -0.0001(14)
O18 0.071(3) 0.051(2) 0.044(2) -0.0048(19) 0.011(2) -0.020(2)
O19 0.040(2) 0.0332(19) 0.055(2) -0.0161(17) 0.0055(17) -0.0029(16)
O20 0.059(3) 0.054(3) 0.085(3) -0.031(2) -0.034(3) 0.019(2)
O21 0.086(4) 0.050(3) 0.090(4) -0.046(3) -0.022(3) 0.016(2)
O22 0.0333(19) 0.045(2) 0.0357(19) -0.0131(16) 0.0088(15) -0.0129(16)
O23 0.030(2) 0.071(3) 0.069(3) -0.040(2) 0.0017(19) 0.0067(19)
O24 0.053(3) 0.065(3) 0.060(3) -0.043(2) 0.005(2) 0.006(2)
O25 0.0348(19) 0.0344(19) 0.048(2) -0.0039(16) 0.0001(16) -0.0050(15)
O26 0.040(2) 0.0315(18) 0.040(2) -0.0123(15) 0.0090(16) -0.0023(15)
O27 0.056(2) 0.033(2) 0.043(2) -0.0084(16) -0.0076(18) 0.0046(17)
O28 0.055(2) 0.0281(19) 0.055(2) -0.0118(17) -0.0094(19) 0.0005(17)
O29 0.0323(18) 0.0298(18) 0.045(2) -0.0075(15) 0.0015(15) -0.0027(14)
O30 0.0362(19) 0.042(2) 0.040(2) -0.0189(16) -0.0045(16) 0.0014(16)
O31 0.052(2) 0.040(2) 0.069(3) -0.027(2) -0.014(2) 0.0164(18)
O32 0.049(2) 0.040(2) 0.049(2) -0.0209(18) -0.0095(18) -0.0020(17)
N4 0.042(3) 0.058(3) 0.032(2) -0.023(2) 0.0022(19) -0.010(2)
N5 0.044(4) 0.049(8) 0.043(5) -0.013(5) 0.010(4) 0.000(5)
N5' 0.044(4) 0.049(8) 0.043(5) -0.013(5) 0.010(4) 0.000(5)
N6 0.041(3) 0.041(3) 0.051(3) -0.002(2) -0.007(2) -0.004(2)
C19 0.056(4) 0.067(4) 0.036(3) -0.014(3) 0.007(3) -0.020(3)
C20 0.090(5) 0.076(5) 0.040(4) -0.016(3) 0.002(3) -0.021(4)
C21 0.125(8) 0.112(7) 0.040(4) -0.026(4) 0.006(4) -0.045(6)
C22 0.132(8) 0.102(7) 0.035(4) -0.006(4) 0.001(4) -0.030(6)
C23 0.105(7) 0.085(6) 0.042(4) 0.001(4) 0.000(4) -0.023(5)
C24 0.079(5) 0.067(4) 0.043(4) -0.011(3) 0.008(3) -0.022(4)
C25 0.046(7) 0.083(11) 0.028(6) 0.003(6) 0.005(5) 0.016(6)
C26 0.080(8) 0.097(9) 0.063(7) -0.010(6) 0.026(6) 0.024(6)
C27 0.092(7) 0.121(8) 0.097(8) -0.019(6) 0.034(6) 0.018(6)
C28 0.092(9) 0.118(8) 0.081(8) -0.030(6) 0.029(8) 0.001(8)
C29 0.111(13) 0.101(12) 0.062(9) -0.004(7) 0.046(9) -0.008(9)
C30 0.078(8) 0.125(12) 0.042(6) -0.022(6) 0.027(6) -0.013(7)
C25' 0.046(7) 0.083(11) 0.028(6) 0.003(6) 0.005(5) 0.016(6)
C26' 0.080(8) 0.097(9) 0.063(7) -0.010(6) 0.026(6) 0.024(6)
C27' 0.092(7) 0.121(8) 0.097(8) -0.019(6) 0.034(6) 0.018(6)
C28' 0.092(9) 0.118(8) 0.081(8) -0.030(6) 0.029(8) 0.001(8)
C29' 0.111(13) 0.101(12) 0.062(9) -0.004(7) 0.046(9) -0.008(9)
C30' 0.078(8) 0.125(12) 0.042(6) -0.022(6) 0.027(6) -0.013(7)
C31 0.052(4) 0.062(4) 0.056(4) -0.005(3) -0.011(3) -0.001(3)
C32 0.079(5) 0.097(6) 0.056(4) -0.013(4) -0.014(4) -0.015(5)
C33 0.092(7) 0.122(8) 0.071(6) 0.014(5) -0.045(5) -0.020(6)
C34 0.093(7) 0.125(9) 0.089(7) 0.022(6) -0.030(6) 0.026(6)
C35 0.085(6) 0.098(7) 0.094(7) -0.002(5) -0.011(5) 0.025(5)
C36 0.067(5) 0.066(5) 0.070(5) -0.011(4) -0.009(4) 0.011(4)
N7 0.047(3) 0.031(2) 0.040(2) -0.0125(19) 0.000(2) 0.0083(19)
C37 0.059(4) 0.038(3) 0.038(3) -0.010(2) 0.006(3) 0.012(3)
C38 0.067(4) 0.038(3) 0.041(3) -0.009(2) 0.003(3) 0.014(3)
C39 0.103(6) 0.050(4) 0.074(5) 0.008(4) 0.047(5) 0.026(4)
C40 0.102(7) 0.059(5) 0.091(6) 0.007(4) 0.041(5) 0.015(4)
C41 0.052(3) 0.033(3) 0.043(3) -0.014(2) 0.006(3) 0.004(2)
C42 0.061(4) 0.037(3) 0.046(3) -0.008(3) 0.001(3) -0.004(3)
C43 0.090(5) 0.039(3) 0.047(3) -0.016(3) -0.008(3) -0.005(3)
C44 0.140(8) 0.047(4) 0.067(5) -0.019(4) -0.023(5) -0.014(5)
C45 0.042(3) 0.034(3) 0.042(3) -0.013(2) -0.005(2) 0.010(2)
C46 0.049(3) 0.033(3) 0.047(3) -0.015(2) -0.004(3) 0.002(2)
C47 0.062(4) 0.032(3) 0.042(3) -0.013(2) -0.009(3) 0.002(3)
C48 0.082(5) 0.039(3) 0.053(4) -0.014(3) -0.006(3) -0.004(3)
C49 0.048(3) 0.039(3) 0.059(4) -0.016(3) -0.013(3) 0.016(3)
C50 0.075(5) 0.048(4) 0.058(4) -0.023(3) -0.024(3) 0.014(3)
C51 0.090(6) 0.070(5) 0.130(8) -0.057(5) -0.059(6) 0.032(4)
C52 0.138(9) 0.103(7) 0.129(8) -0.063(6) -0.070(7) 0.018(6)
N8 0.062(4) 0.080(4) 0.066(4) -0.027(3) 0.009(3) -0.042(3)
C53 0.083(5) 0.073(5) 0.065(5) -0.026(4) 0.010(4) -0.045(4)
C54 0.117(8) 0.107(8) 0.116(8) -0.054(7) 0.051(7) -0.059(6)
C55 0.103(7) 0.111(8) 0.112(8) -0.059(6) 0.042(6) -0.052(6)
C56 0.079(6) 0.097(7) 0.119(8) -0.049(6) 0.019(5) -0.028(5)
C57 0.077(5) 0.078(7) 0.094(5) -0.030(4) -0.008(4) -0.042(4)
C58 0.086(9) 0.081(7) 0.093(9) -0.033(6) -0.012(7) -0.028(6)
C59 0.116(8) 0.113(9) 0.126(12) -0.027(9) -0.031(8) -0.033(6)
C60 0.128(14) 0.183(15) 0.16(2) -0.048(14) -0.039(15) -0.032(11)
C57' 0.077(5) 0.078(7) 0.094(5) -0.030(4) -0.008(4) -0.042(4)
C58' 0.086(9) 0.081(7) 0.093(9) -0.033(6) -0.012(7) -0.028(6)
C59' 0.116(8) 0.113(9) 0.126(12) -0.027(9) -0.031(8) -0.033(6)
C60' 0.128(14) 0.183(15) 0.16(2) -0.048(14) -0.039(15) -0.032(11)
C61 0.078(9) 0.120(12) 0.067(8) -0.043(9) 0.019(8) -0.061(9)
C62 0.083(7) 0.108(8) 0.072(7) -0.033(6) 0.010(5) -0.028(6)
C63 0.138(9) 0.137(11) 0.105(8) -0.068(8) 0.017(7) -0.047(8)
C64 0.092(10) 0.139(16) 0.172(15) 0.017(13) -0.009(10) -0.009(12)
C61' 0.078(9) 0.120(12) 0.067(8) -0.043(9) 0.019(8) -0.061(9)
C62' 0.083(7) 0.108(8) 0.072(7) -0.033(6) 0.010(5) -0.028(6)
C63' 0.138(9) 0.137(11) 0.105(8) -0.068(8) 0.017(7) -0.047(8)
C64' 0.092(10) 0.139(16) 0.172(15) 0.017(13) -0.009(10) -0.009(12)
C65 0.078(5) 0.072(5) 0.089(6) -0.029(4) 0.005(4) -0.033(4)
C66 0.106(8) 0.084(6) 0.102(10) -0.033(7) -0.008(7) -0.019(6)
C67 0.088(10) 0.099(7) 0.121(8) -0.030(6) -0.009(8) -0.021(8)
C68 0.096(9) 0.096(10) 0.155(12) -0.017(9) -0.039(10) -0.021(8)
C66' 0.106(8) 0.084(6) 0.102(10) -0.033(7) -0.008(7) -0.019(6)
C67' 0.088(10) 0.099(7) 0.121(8) -0.030(6) -0.009(8) -0.021(8)
C68' 0.096(9) 0.096(10) 0.155(12) -0.017(9) -0.039(10) -0.021(8)
N9 0.067(4) 0.036(3) 0.083(4) -0.014(3) 0.005(3) -0.022(3)
C69 0.064(4) 0.048(4) 0.077(5) -0.011(3) 0.003(4) -0.022(3)
C70 0.075(5) 0.058(4) 0.078(5) -0.016(4) 0.006(4) -0.024(4)
C71 0.069(5) 0.067(5) 0.102(6) -0.022(5) -0.001(5) -0.012(4)
C72 0.105(7) 0.062(5) 0.094(6) -0.026(4) 0.011(5) -0.016(5)
C73 0.075(5) 0.045(4) 0.071(5) -0.010(3) -0.003(4) -0.010(3)
C74 0.067(9) 0.041(4) 0.066(5) -0.002(4) 0.009(8) -0.017(6)
C75 0.087(9) 0.050(6) 0.057(7) 0.008(5) 0.017(6) -0.009(6)
C76 0.085(8) 0.090(9) 0.113(10) 0.008(7) 0.026(8) 0.008(7)
C74' 0.067(9) 0.041(4) 0.066(5) -0.002(4) 0.009(8) -0.017(6)
C75' 0.087(9) 0.050(6) 0.057(7) 0.008(5) 0.017(6) -0.009(6)
C76' 0.085(8) 0.090(9) 0.113(10) 0.008(7) 0.026(8) 0.008(7)
C77 0.076(5) 0.073(5) 0.112(7) -0.041(5) 0.028(5) -0.032(4)
C78 0.108(8) 0.088(6) 0.124(8) -0.057(6) 0.031(6) -0.034(6)
C79 0.113(8) 0.107(10) 0.097(10) -0.056(8) 0.010(7) -0.010(7)
C80 0.15(4) 0.15(4) 0.22(2) -0.09(2) 0.07(2) -0.02(4)
C81 0.053(6) 0.040(4) 0.092(6) -0.007(4) -0.020(4) -0.018(3)
C82 0.065(7) 0.058(5) 0.081(9) -0.007(6) -0.021(6) -0.013(5)
C83 0.084(8) 0.065(5) 0.105(10) -0.015(6) -0.031(7) -0.010(5)
C84 0.110(13) 0.078(7) 0.144(15) 0.001(11) -0.061(11) -0.010(9)
C79' 0.113(8) 0.107(10) 0.097(10) -0.056(8) 0.010(7) -0.010(7)
C80' 0.15(4) 0.15(4) 0.22(2) -0.09(2) 0.07(2) -0.02(4)
C81' 0.053(6) 0.040(4) 0.092(6) -0.007(4) -0.020(4) -0.018(3)
C82' 0.065(7) 0.058(5) 0.081(9) -0.007(6) -0.021(6) -0.013(5)
C83' 0.084(8) 0.065(5) 0.105(10) -0.015(6) -0.031(7) -0.010(5)
C84' 0.110(13) 0.078(7) 0.144(15) 0.001(11) -0.061(11) -0.010(9)
N10 0.046(3) 0.041(3) 0.047(3) 0.004(2) 0.016(2) 0.014(2)
C85 0.051(4) 0.061(4) 0.060(4) 0.018(3) 0.032(3) 0.019(3)
C86 0.049(6) 0.061(5) 0.052(7) 0.015(4) 0.009(5) 0.015(4)
C87 0.059(5) 0.063(7) 0.052(6) 0.000(5) 0.013(5) 0.006(4)
C88 0.080(8) 0.055(6) 0.106(10) -0.012(6) 0.015(7) 0.004(6)
C86' 0.049(6) 0.061(5) 0.052(7) 0.015(4) 0.009(5) 0.015(4)
C87' 0.059(5) 0.063(7) 0.052(6) 0.000(5) 0.013(5) 0.006(4)
C88' 0.080(8) 0.055(6) 0.106(10) -0.012(6) 0.015(7) 0.004(6)
C89 0.050(4) 0.048(3) 0.047(3) 0.000(3) 0.011(3) 0.008(3)
C90 0.081(5) 0.068(5) 0.052(4) -0.010(3) 0.007(4) 0.018(4)
C91 0.124(8) 0.059(5) 0.054(4) -0.007(4) 0.001(5) -0.007(5)
C92 0.175(11) 0.087(7) 0.064(5) -0.015(5) -0.011(6) -0.009(7)
C93 0.057(4) 0.042(3) 0.054(4) 0.003(3) 0.019(3) 0.022(3)
C94 0.072(4) 0.035(3) 0.041(3) -0.008(2) 0.010(3) 0.012(3)
C95 0.083(5) 0.045(3) 0.041(3) -0.011(3) 0.007(3) 0.007(3)
C96 0.114(7) 0.044(4) 0.056(4) -0.005(3) -0.013(4) -0.010(4)
C97 0.039(3) 0.035(3) 0.059(4) 0.002(3) 0.020(3) 0.005(2)
C98 0.040(3) 0.055(4) 0.065(4) 0.002(3) 0.013(3) 0.005(3)
C99 0.041(3) 0.057(4) 0.062(4) 0.005(3) 0.012(3) -0.003(3)
C100 0.055(4) 0.088(6) 0.067(5) -0.004(4) 0.000(4) -0.003(4)
O1S 0.121(6) 0.219(8) 0.189(8) -0.048(7) 0.002(6) 0.016(6)
C1S 0.262(18) 0.291(18) 0.252(17) -0.144(15) 0.043(14) 0.033(15)
C2S 0.247(13) 0.248(12) 0.208(12) -0.092(9) 0.021(9) -0.033(9)
C3S 0.216(12) 0.221(12) 0.265(13) -0.081(9) -0.005(9) -0.015(9)
C4S 0.45(3) 0.43(3) 0.45(3) -0.118(19) 0.029(19) -0.037(19)

loop_
_atom_type_symbol
_atom_type_description
_atom_type_scat_dispersion_real
_atom_type_scat_dispersion_imag
_atom_type_scat_source
C C 0.0033 0.0016 'International Tables Vol C Tables 4.2.6.8 and 6.1.1.4'
H H 0.0000 0.0000 'International Tables Vol C Tables 4.2.6.8 and 6.1.1.4'
Cl Cl 0.1484 0.1585 'International Tables Vol C Tables 4.2.6.8 and 6.1.1.4'
Mo Mo -1.6832 0.6857 'International Tables Vol C Tables 4.2.6.8 and 6.1.1.4'
N N 0.0061 0.0033 'International Tables Vol C Tables 4.2.6.8 and 6.1.1.4'
O O 0.0106 0.0060 'International Tables Vol C Tables 4.2.6.8 and 6.1.1.4'

loop_
_geom_angle_atom_site_label_1
_geom_angle_atom_site_label_2
_geom_angle_atom_site_label_3
_geom_angle
_geom_angle_site_symmetry_1
_geom_angle_site_symmetry_3
_geom_angle_publ_flag
N2 Mo1 O6 109.4(6) . . ?
N2' Mo1 O6 94.8(11) . . ?
N2 Mo1 O8 95.7(6) . . ?
N2' Mo1 O8 110.7(11) . . ?
O6 Mo1 O8 154.50(16) . . ?
N2 Mo1 N1 101.5(10) . . ?
N2' Mo1 N1 96.6(17) . . ?
O6 Mo1 N1 90.72(18) . . ?
O8 Mo1 N1 88.53(18) . . ?
N2 Mo1 O7 99.3(10) . . ?
N2' Mo1 O7 104.7(17) . . ?
O6 Mo1 O7 86.73(18) . . ?
O8 Mo1 O7 84.84(17) . . ?
N1 Mo1 O7 158.73(17) . . ?
N2 Mo1 O1 172.5(5) . . ?
N2' Mo1 O1 171.6(9) . . ?
O6 Mo1 O1 77.92(14) . . ?
O8 Mo1 O1 76.88(14) . . ?
N1 Mo1 O1 79.60(15) . . ?
O7 Mo1 O1 79.21(14) . . ?
N3 Mo2 O16 105.8(2) . . ?
N3 Mo2 O9 103.34(19) . . ?
O16 Mo2 O9 89.71(15) . . ?
N3 Mo2 O13 99.5(2) . . ?
O16 Mo2 O13 154.64(15) . . ?
O9 Mo2 O13 85.06(15) . . ?
N3 Mo2 N1 98.5(2) . . ?
O16 Mo2 N1 90.11(17) . . ?
O9 Mo2 N1 157.35(17) . . ?
O13 Mo2 N1 85.45(17) . . ?
N3 Mo2 O1 174.8(2) . . ?
O16 Mo2 O1 78.42(13) . . ?
O9 Mo2 O1 79.57(13) . . ?
O13 Mo2 O1 76.24(13) . . ?
N1 Mo2 O1 78.22(15) . . ?
O2 Mo3 O12 105.41(17) . . ?
O2 Mo3 O11 103.11(17) . . ?
O12 Mo3 O11 88.16(15) . . ?
O2 Mo3 O9 103.68(16) . . ?
O12 Mo3 O9 87.85(15) . . ?
O11 Mo3 O9 153.02(15) . . ?
O2 Mo3 O10 103.25(16) . . ?
O12 Mo3 O10 151.34(15) . . ?
O11 Mo3 O10 85.29(15) . . ?
O9 Mo3 O10 85.51(15) . . ?
O2 Mo3 O1 178.05(15) . . ?
O12 Mo3 O1 76.23(13) . . ?
O11 Mo3 O1 77.90(13) . . ?
O9 Mo3 O1 75.23(13) . . ?
O10 Mo3 O1 75.12(13) . . ?
O3 Mo4 O13 105.0(2) . . ?
O3 Mo4 O6 103.5(2) . . ?
O13 Mo4 O6 91.03(17) . . ?
O3 Mo4 O10 103.00(19) . . ?
O13 Mo4 O10 90.27(16) . . ?
O6 Mo4 O10 152.14(16) . . ?
O3 Mo4 O14 101.53(19) . . ?
O13 Mo4 O14 153.42(15) . . ?
O6 Mo4 O14 83.23(17) . . ?
O10 Mo4 O14 83.25(15) . . ?
O3 Mo4 O1 177.98(19) . . ?
O13 Mo4 O1 76.77(14) . . ?
O6 Mo4 O1 75.48(14) . . ?
O10 Mo4 O1 77.75(13) . . ?
O14 Mo4 O1 76.66(13) . . ?
O4 Mo5 O7 103.49(19) . . ?
O4 Mo5 O14 105.42(18) . . ?
O7 Mo5 O14 90.73(18) . . ?
O4 Mo5 O11 103.04(18) . . ?
O7 Mo5 O11 152.98(16) . . ?
O14 Mo5 O11 87.12(16) . . ?
O4 Mo5 O15 102.84(18) . . ?
O7 Mo5 O15 86.83(18) . . ?
O14 Mo5 O15 151.42(15) . . ?
O11 Mo5 O15 82.41(15) . . ?
O4 Mo5 O1 177.78(16) . . ?
O7 Mo5 O1 76.52(14) . . ?
O14 Mo5 O1 76.79(14) . . ?
O11 Mo5 O1 76.78(13) . . ?
O15 Mo5 O1 74.95(13) . . ?
O5 Mo6 O8 105.0(2) . . ?
O5 Mo6 O15 103.49(18) . . ?
O8 Mo6 O15 90.58(18) . . ?
O5 Mo6 O16 102.62(18) . . ?
O8 Mo6 O16 88.75(16) . . ?
O15 Mo6 O16 153.12(15) . . ?
O5 Mo6 O12 101.75(19) . . ?
O8 Mo6 O12 153.10(16) . . ?
O15 Mo6 O12 85.88(16) . . ?
O16 Mo6 O12 82.71(14) . . ?
O5 Mo6 O1 177.16(17) . . ?
O8 Mo6 O1 76.34(15) . . ?
O15 Mo6 O1 78.92(14) . . ?
O16 Mo6 O1 74.82(13) . . ?
O12 Mo6 O1 76.81(12) . . ?
Mo1 O1 Mo2 94.86(12) . . ?
Mo1 O1 Mo6 91.73(11) . . ?
Mo2 O1 Mo6 91.75(12) . . ?
Mo1 O1 Mo4 91.50(12) . . ?
Mo2 O1 Mo4 91.54(12) . . ?
Mo6 O1 Mo4 175.18(16) . . ?
Mo1 O1 Mo3 175.81(16) . . ?
Mo2 O1 Mo3 89.34(11) . . ?
Mo6 O1 Mo3 88.16(11) . . ?
Mo4 O1 Mo3 88.35(11) . . ?
Mo1 O1 Mo5 89.44(11) . . ?
Mo2 O1 Mo5 175.70(16) . . ?
Mo6 O1 Mo5 88.06(11) . . ?
Mo4 O1 Mo5 88.39(11) . . ?
Mo3 O1 Mo5 86.36(10) . . ?
Mo4 O6 Mo1 114.97(19) . . ?
Mo5 O7 Mo1 114.62(18) . . ?
Mo6 O8 Mo1 114.96(18) . . ?
Mo3 O9 Mo2 115.59(16) . . ?
Mo4 O10 Mo3 118.74(17) . . ?
Mo3 O11 Mo5 118.93(18) . . ?
Mo3 O12 Mo6 118.45(17) . . ?
Mo4 O13 Mo2 115.30(18) . . ?
Mo5 O14 Mo4 118.15(18) . . ?
Mo6 O15 Mo5 118.00(18) . . ?
Mo2 O16 Mo6 115.01(17) . . ?
C1 N1 Mo1 125.8(4) . . ?
C1 N1 Mo2 126.9(4) . . ?
Mo1 N1 Mo2 107.3(2) . . ?
C7 N2 Mo1 175.9(19) . . ?
C7' N2' Mo1 170(4) . . ?
C13' N3 Mo2 175.7(15) . . ?
C13 N3 Mo2 159.7(7) . . ?
C2 C1 C6 117.0(6) . . ?
C2 C1 N1 120.7(6) . . ?
C6 C1 N1 122.3(6) . . ?
C1 C2 C3 121.9(8) . . ?
C1 C2 Cl1 120.7(5) . . ?
C3 C2 Cl1 117.4(7) . . ?
C4 C3 C2 118.3(9) . . ?
C5 C4 C3 121.7(8) . . ?
C4 C5 C6 118.2(9) . . ?
C5 C6 C1 122.9(8) . . ?
C5 C6 Cl2 117.6(7) . . ?
C1 C6 Cl2 119.5(5) . . ?
N2 C7 C8 113.7(16) . . ?
N2 C7 C12 111.3(14) . . ?
C8 C7 C12 119.8(14) . . ?
C7 C8 C9 105.7(14) . . ?
C8 C9 C10 101.1(17) . . ?
C11 C10 C9 104.2(19) . . ?
C12 C11 C10 101.7(16) . . ?
C7 C12 C11 112.2(12) . . ?
C18 C13 N3 115.1(13) . . ?
C18 C13 C14 117.5(16) . . ?
N3 C13 C14 107.2(14) . . ?
C13 C14 C15 110.0(16) . . ?
C16 C15 C14 109.4(14) . . ?
C17 C16 C15 107.6(17) . . ?
C16 C17 C18 114.2(16) . . ?
C13 C18 C17 109.0(19) . . ?
N2' C7' C8' 109(3) . . ?
N2' C7' C12' 107.9(19) . . ?
C8' C7' C12' 111.7(19) . . ?
C7' C8' C9' 120(2) . . ?
C8' C9' C10' 110(3) . . ?
C11' C10' C9' 129(3) . . ?
C12' C11' C10' 106(2) . . ?
C11' C12' C7' 117(2) . . ?
N3 C13' C14' 115(2) . . ?
N3 C13' C18' 103(2) . . ?
C14' C13' C18' 105(3) . . ?
C13' C14' C15' 113(2) . . ?
C16' C15' C14' 105(2) . . ?
C17' C16' C15' 128(3) . . ?
C16' C17' C18' 103(2) . . ?
C17' C18' C13' 115(3) . . ?
N5' Mo7 O22 109.8(9) . . ?
N5 Mo7 O22 99.2(5) . . ?
N5' Mo7 N4 106.6(10) . . ?
N5 Mo7 N4 96.5(5) . . ?
O22 Mo7 N4 92.65(17) . . ?
N5' Mo7 O24 94.4(9) . . ?
N5 Mo7 O24 106.3(5) . . ?
O22 Mo7 O24 154.01(16) . . ?
N4 Mo7 O24 89.34(19) . . ?
N5' Mo7 O23 95.4(9) . . ?
N5 Mo7 O23 106.2(5) . . ?
O22 Mo7 O23 85.13(16) . . ?
N4 Mo7 O23 157.28(18) . . ?
O24 Mo7 O23 83.16(18) . . ?
N5' Mo7 O17 169.2(7) . . ?
N5 Mo7 O17 175.2(4) . . ?
O22 Mo7 O17 78.18(13) . . ?
N4 Mo7 O17 79.73(16) . . ?
O24 Mo7 O17 76.69(15) . . ?
O23 Mo7 O17 77.67(15) . . ?
N6 Mo8 O32 106.1(2) . . ?
N6 Mo8 O25 101.2(2) . . ?
O32 Mo8 O25 90.47(17) . . ?
N6 Mo8 O29 99.4(2) . . ?
O32 Mo8 O29 154.36(15) . . ?
O25 Mo8 O29 87.44(15) . . ?
N6 Mo8 N4 100.3(2) . . ?
O32 Mo8 N4 87.50(18) . . ?
O25 Mo8 N4 158.14(17) . . ?
O29 Mo8 N4 85.08(16) . . ?
N6 Mo8 O17 175.49(18) . . ?
O32 Mo8 O17 77.69(14) . . ?
O25 Mo8 O17 81.05(14) . . ?
O29 Mo8 O17 76.74(13) . . ?
N4 Mo8 O17 77.24(16) . . ?
O18 Mo9 O28 105.1(2) . . ?
O18 Mo9 O27 103.4(2) . . ?
O28 Mo9 O27 89.79(17) . . ?
O18 Mo9 O25 102.58(19) . . ?
O28 Mo9 O25 87.87(17) . . ?
O27 Mo9 O25 153.65(16) . . ?
O18 Mo9 O26 104.42(19) . . ?
O28 Mo9 O26 150.37(16) . . ?
O27 Mo9 O26 85.50(16) . . ?
O25 Mo9 O26 83.68(16) . . ?
O18 Mo9 O17 177.87(18) . . ?
O28 Mo9 O17 76.19(15) . . ?
O27 Mo9 O17 78.24(14) . . ?
O25 Mo9 O17 75.72(13) . . ?
O26 Mo9 O17 74.21(13) . . ?
O19 Mo10 O29 104.75(17) . . ?
O19 Mo10 O26 103.55(17) . . ?
O29 Mo10 O26 88.61(16) . . ?
O19 Mo10 O22 102.90(17) . . ?
O29 Mo10 O22 90.79(15) . . ?
O26 Mo10 O22 152.79(15) . . ?
O19 Mo10 O30 101.16(17) . . ?
O29 Mo10 O30 154.08(15) . . ?
O26 Mo10 O30 84.41(16) . . ?
O22 Mo10 O30 84.35(15) . . ?
O19 Mo10 O17 178.01(15) . . ?
O29 Mo10 O17 76.76(13) . . ?
O26 Mo10 O17 77.71(13) . . ?
O22 Mo10 O17 75.68(14) . . ?
O30 Mo10 O17 77.37(13) . . ?
O20 Mo11 O23 105.8(2) . . ?
O20 Mo11 O30 104.87(18) . . ?
O23 Mo11 O30 90.77(17) . . ?
O20 Mo11 O31 103.02(19) . . ?
O23 Mo11 O31 87.91(19) . . ?
O30 Mo11 O31 151.34(16) . . ?
O20 Mo11 O27 101.2(2) . . ?
O23 Mo11 O27 152.83(17) . . ?
O30 Mo11 O27 85.67(16) . . ?
O31 Mo11 O27 82.62(18) . . ?
O20 Mo11 O17 177.5(2) . . ?
O23 Mo11 O17 76.14(15) . . ?
O30 Mo11 O17 76.60(13) . . ?
O31 Mo11 O17 75.30(14) . . ?
O27 Mo11 O17 76.83(14) . . ?
O21 Mo12 O24 105.3(2) . . ?
O21 Mo12 O31 103.1(2) . . ?
O24 Mo12 O31 90.9(2) . . ?
O21 Mo12 O32 103.3(2) . . ?
O24 Mo12 O32 89.84(18) . . ?
O31 Mo12 O32 152.42(15) . . ?
O21 Mo12 O28 101.2(2) . . ?
O24 Mo12 O28 153.45(16) . . ?
O31 Mo12 O28 84.64(18) . . ?
O32 Mo12 O28 82.53(17) . . ?
O21 Mo12 O17 177.3(2) . . ?
O24 Mo12 O17 76.49(15) . . ?
O31 Mo12 O17 78.76(14) . . ?
O32 Mo12 O17 74.61(13) . . ?
O28 Mo12 O17 76.97(14) . . ?
Mo7 O17 Mo8 95.09(13) . . ?
Mo7 O17 Mo10 91.21(12) . . ?
Mo8 O17 Mo10 91.42(12) . . ?
Mo7 O17 Mo12 91.53(12) . . ?
Mo8 O17 Mo12 92.18(12) . . ?
Mo10 O17 Mo12 175.27(17) . . ?
Mo7 O17 Mo9 176.49(17) . . ?
Mo8 O17 Mo9 88.41(12) . . ?
Mo10 O17 Mo9 88.90(11) . . ?
Mo12 O17 Mo9 88.13(11) . . ?
Mo7 O17 Mo11 90.45(12) . . ?
Mo8 O17 Mo11 174.43(17) . . ?
Mo10 O17 Mo11 88.00(11) . . ?
Mo12 O17 Mo11 88.12(11) . . ?
Mo9 O17 Mo11 86.04(11) . . ?
Mo10 O22 Mo7 114.72(17) . . ?
Mo11 O23 Mo7 115.56(19) . . ?
Mo12 O24 Mo7 115.28(19) . . ?
Mo8 O25 Mo9 114.59(18) . . ?
Mo10 O26 Mo9 119.16(17) . . ?
Mo9 O27 Mo11 118.89(19) . . ?
Mo9 O28 Mo12 118.3(2) . . ?
Mo10 O29 Mo8 114.75(17) . . ?
Mo11 O30 Mo10 118.04(18) . . ?
Mo12 O31 Mo11 117.61(19) . . ?
Mo8 O32 Mo12 115.49(18) . . ?
C19 N4 Mo7 129.1(4) . . ?
C19 N4 Mo8 122.9(4) . . ?
Mo7 N4 Mo8 107.9(2) . . ?
C25 N5 Mo7 171.6(11) . . ?
C25' N5' Mo7 176(2) . . ?
C31 N6 Mo8 166.3(5) . . ?
C24 C19 C20 116.0(6) . . ?
C24 C19 N4 123.2(6) . . ?
C20 C19 N4 120.7(6) . . ?
C19 C20 C21 121.7(8) . . ?
C19 C20 Cl3 120.1(5) . . ?
C21 C20 Cl3 118.2(6) . . ?
C22 C21 C20 119.8(8) . . ?
C23 C22 C21 120.5(8) . . ?
C22 C23 C24 118.5(8) . . ?
C23 C24 C19 123.5(7) . . ?
C23 C24 Cl4 117.2(6) . . ?
C19 C24 Cl4 119.3(5) . . ?
N5 C25 C30 112.8(13) . . ?
N5 C25 C26 109.3(10) . . ?
C30 C25 C26 112.4(13) . . ?
C25 C26 C27 110.5(11) . . ?
C28 C27 C26 111.8(15) . . ?
C27 C28 C29 114.5(16) . . ?
C28 C29 C30 108.0(13) . . ?
C25 C30 C29 112.4(13) . . ?
N5' C25' C30' 109.9(17) . . ?
N5' C25' C26' 109.8(19) . . ?
C30' C25' C26' 109.4(18) . . ?
C27' C26' C25' 113(2) . . ?
C28' C27' C26' 113(2) . . ?
C27' C28' C29' 113(3) . . ?
C30' C29' C28' 106(2) . . ?
C25' C30' C29' 112(2) . . ?
N6 C31 C32 109.5(6) . . ?
N6 C31 C36 110.6(6) . . ?
C32 C31 C36 113.2(6) . . ?
C31 C32 C33 109.0(8) . . ?
C34 C33 C32 110.8(8) . . ?
C35 C34 C33 113.6(8) . . ?
C34 C35 C36 110.3(8) . . ?
C35 C36 C31 110.3(7) . . ?
C49 N7 C37 111.0(4) . . ?
C49 N7 C41 107.2(4) . . ?
C37 N7 C41 111.6(4) . . ?
C49 N7 C45 110.7(4) . . ?
C37 N7 C45 106.5(4) . . ?
C41 N7 C45 109.8(4) . . ?
C38 C37 N7 115.8(5) . . ?
C39 C38 C37 110.7(5) . . ?
C38 C39 C40 113.2(6) . . ?
C42 C41 N7 115.7(5) . . ?
C41 C42 C43 110.0(5) . . ?
C44 C43 C42 111.8(6) . . ?
C46 C45 N7 116.4(4) . . ?
C45 C46 C47 108.6(5) . . ?
C48 C47 C46 112.9(5) . . ?
N7 C49 C50 114.6(5) . . ?
C49 C50 C51 110.0(6) . . ?
C52 C51 C50 111.8(9) . . ?
C61' N8 C57' 103(2) . . ?
C61' N8 C53 108.3(11) . . ?
C57' N8 C53 115.4(8) . . ?
C61 N8 C53 106.9(7) . . ?
C61 N8 C57 115.7(15) . . ?
C53 N8 C57 107.4(7) . . ?
C61' N8 C65 117(2) . . ?
C57' N8 C65 102.4(14) . . ?
C61 N8 C65 107.3(14) . . ?
C53 N8 C65 110.3(6) . . ?
C57 N8 C65 109.1(9) . . ?
N8 C53 C54 114.8(5) . . ?
C55 C54 C53 116.5(7) . . ?
C56 C55 C54 116.4(7) . . ?
N8 C57 C58 121.5(13) . . ?
C57 C58 C59 111.5(15) . . ?
C60 C59 C58 111(2) . . ?
N8 C57' C58' 110(2) . . ?
C57' C58' C59' 106(2) . . ?
C60' C59' C58' 119(4) . . ?
N8 C61 C62 113.5(11) . . ?
C63 C62 C61 113.0(12) . . ?
C62 C63 C64 101.8(17) . . ?
N8 C61' C62' 112.3(15) . . ?
C63' C62' C61' 106.6(18) . . ?
C62' C63' C64' 100(3) . . ?
C66 C65 N8 113.1(8) . . ?
N8 C65 C66' 112.7(12) . . ?
C65 C66 C67 103.2(10) . . ?
C66 C67 C68 111.8(12) . . ?
C67' C66' C65 125(2) . . ?
C66' C67' C68' 103(2) . . ?
C73 N9 C81' 110.0(13) . . ?
C73 N9 C77 111.4(6) . . ?
C81' N9 C77 110(3) . . ?
C73 N9 C69 110.2(6) . . ?
C81' N9 C69 107(2) . . ?
C77 N9 C69 108.2(5) . . ?
C73 N9 C81 104.8(8) . . ?
C77 N9 C81 111.1(17) . . ?
C69 N9 C81 111.2(16) . . ?
C70 C69 N9 115.2(6) . . ?
C71 C70 C69 113.0(6) . . ?
C72 C71 C70 113.8(7) . . ?
N9 C73 C74 108.9(6) . . ?
N9 C73 C74' 128.8(9) . . ?
C73 C74 C75 108.6(8) . . ?
C76 C75 C74 111.5(12) . . ?
C75' C74' C73 115.7(12) . . ?
C76' C75' C74' 104.9(9) . . ?
N9 C77 C78 117.3(6) . . ?
C77 C78 C79' 109.8(14) . . ?
C77 C78 C79 111.3(10) . . ?
C80 C79 C78 112(5) . . ?
C82 C81 N9 108.6(13) . . ?
C83 C82 C81 108.3(11) . . ?
C82 C83 C84 112.8(15) . . ?
C80' C79' C78 103(9) . . ?
N9 C81' C82' 122(2) . . ?
C83' C82' C81' 112.7(17) . . ?
C82' C83' C84' 113(2) . . ?
C89 N10 C93 110.5(5) . . ?
C89 N10 C97 107.9(4) . . ?
C93 N10 C97 109.2(5) . . ?
C89 N10 C85 111.0(5) . . ?
C93 N10 C85 107.0(4) . . ?
C97 N10 C85 111.3(5) . . ?
N10 C85 C86 114.4(7) . . ?
N10 C85 C86' 110.7(10) . . ?
C87 C86 C85 110.3(14) . . ?
C86 C87 C88 111.6(12) . . ?
C87' C86' C85 114(2) . . ?
C86' C87' C88' 106(2) . . ?
N10 C89 C90 115.3(5) . . ?
C89 C90 C91 110.7(6) . . ?
C92 C91 C90 113.6(8) . . ?
N10 C93 C94 115.8(5) . . ?
C95 C94 C93 109.7(5) . . ?
C96 C95 C94 112.2(6) . . ?
N10 C97 C98 116.4(5) . . ?
C99 C98 C97 111.0(5) . . ?
C98 C99 C100 112.9(6) . . ?
C2S O1S C3S 109.3(8) . . ?
O1S C2S C1S 107.4(9) . . ?
O1S C3S C4S 102.0(9) . . ?

loop_
_geom_bond_atom_site_label_1
_geom_bond_atom_site_label_2
_geom_bond_distance
_geom_bond_site_symmetry_2
_geom_bond_publ_flag
Mo1 N2 1.707(14) . ?
Mo1 N2' 1.74(2) . ?
Mo1 O6 1.947(4) . ?
Mo1 O8 1.996(4) . ?
Mo1 N1 1.999(5) . ?
Mo1 O7 2.020(4) . ?
Mo1 O1 2.202(3) . ?
Mo2 N3 1.718(5) . ?
Mo2 O16 1.911(3) . ?
Mo2 O9 1.949(3) . ?
Mo2 O13 2.018(4) . ?
Mo2 N1 2.044(4) . ?
Mo2 O1 2.220(3) . ?
Mo3 O2 1.699(4) . ?
Mo3 O12 1.874(3) . ?
Mo3 O11 1.904(3) . ?
Mo3 O9 1.912(3) . ?
Mo3 O10 1.937(3) . ?
Mo3 O1 2.423(3) . ?
Mo4 O3 1.687(4) . ?
Mo4 O13 1.843(4) . ?
Mo4 O6 1.906(4) . ?
Mo4 O10 1.914(4) . ?
Mo4 O14 2.009(4) . ?
Mo4 O1 2.332(3) . ?
Mo5 O4 1.697(4) . ?
Mo5 O7 1.859(4) . ?
Mo5 O14 1.862(4) . ?
Mo5 O11 1.954(4) . ?
Mo5 O15 1.970(4) . ?
Mo5 O1 2.433(3) . ?
Mo6 O5 1.694(4) . ?
Mo6 O8 1.861(4) . ?
Mo6 O15 1.892(4) . ?
Mo6 O16 1.961(3) . ?
Mo6 O12 1.973(3) . ?
Mo6 O1 2.329(3) . ?
Cl1 C2 1.743(8) . ?
Cl2 C6 1.714(8) . ?
N1 C1 1.417(7) . ?
N2 C7 1.428(16) . ?
N2' C7' 1.450(10) . ?
N3 C13' 1.454(10) . ?
N3 C13 1.474(14) . ?
C1 C2 1.383(10) . ?
C1 C6 1.391(10) . ?
C2 C3 1.401(10) . ?
C3 C4 1.381(14) . ?
C4 C5 1.376(14) . ?
C5 C6 1.381(10) . ?
C7 C8 1.506(9) . ?
C7 C12 1.520(9) . ?
C8 C9 1.528(10) . ?
C9 C10 1.555(10) . ?
C10 C11 1.535(10) . ?
C11 C12 1.533(9) . ?
C13 C18 1.46(3) . ?
C13 C14 1.492(19) . ?
C14 C15 1.55(2) . ?
C15 C16 1.530(10) . ?
C16 C17 1.520(10) . ?
C17 C18 1.529(9) . ?
C7' C8' 1.514(10) . ?
C7' C12' 1.529(10) . ?
C8' C9' 1.534(10) . ?
C9' C10' 1.538(10) . ?
C10' C11' 1.530(10) . ?
C11' C12' 1.522(10) . ?
C13' C14' 1.531(10) . ?
C13' C18' 1.68(5) . ?
C14' C15' 1.534(10) . ?
C15' C16' 1.532(10) . ?
C16' C17' 1.520(10) . ?
C17' C18' 1.531(10) . ?
Mo7 N5' 1.629(19) . ?
Mo7 N5 1.780(11) . ?
Mo7 O22 1.929(4) . ?
Mo7 N4 1.966(5) . ?
Mo7 O24 1.993(4) . ?
Mo7 O23 2.051(4) . ?
Mo7 O17 2.208(3) . ?
Mo8 N6 1.713(5) . ?
Mo8 O32 1.922(4) . ?
Mo8 O25 1.926(4) . ?
Mo8 O29 1.995(4) . ?
Mo8 N4 2.073(5) . ?
Mo8 O17 2.220(3) . ?
Mo9 O18 1.690(4) . ?
Mo9 O28 1.874(4) . ?
Mo9 O27 1.885(4) . ?
Mo9 O25 1.930(4) . ?
Mo9 O26 1.953(3) . ?
Mo9 O17 2.428(3) . ?
Mo10 O19 1.694(4) . ?
Mo10 O29 1.864(4) . ?
Mo10 O26 1.904(3) . ?
Mo10 O22 1.915(3) . ?
Mo10 O30 1.979(3) . ?
Mo10 O17 2.321(3) . ?
Mo11 O20 1.695(4) . ?
Mo11 O23 1.842(5) . ?
Mo11 O30 1.870(4) . ?
Mo11 O31 1.957(4) . ?
Mo11 O27 1.964(4) . ?
Mo11 O17 2.429(3) . ?
Mo12 O21 1.684(4) . ?
Mo12 O24 1.852(5) . ?
Mo12 O31 1.909(4) . ?
Mo12 O32 1.951(4) . ?
Mo12 O28 1.976(4) . ?
Mo12 O17 2.325(3) . ?
Cl3 C20 1.723(8) . ?
Cl4 C24 1.740(7) . ?
N4 C19 1.411(7) . ?
N5 C25 1.442(8) . ?
N5' C25' 1.448(10) . ?
N6 C31 1.444(8) . ?
C19 C24 1.390(10) . ?
C19 C20 1.390(9) . ?
C20 C21 1.396(10) . ?
C21 C22 1.376(13) . ?
C22 C23 1.371(12) . ?
C23 C24 1.390(10) . ?
C25 C30 1.482(18) . ?
C25 C26 1.529(17) . ?
C26 C27 1.536(19) . ?
C27 C28 1.44(3) . ?
C28 C29 1.55(2) . ?
C29 C30 1.550(17) . ?
C25' C30' 1.45(3) . ?
C25' C26' 1.533(10) . ?
C26' C27' 1.51(3) . ?
C27' C28' 1.37(4) . ?
C28' C29' 1.65(4) . ?
C29' C30' 1.57(3) . ?
C31 C32 1.506(10) . ?
C31 C36 1.540(10) . ?
C32 C33 1.556(11) . ?
C33 C34 1.516(15) . ?
C34 C35 1.498(14) . ?
C35 C36 1.533(10) . ?
N7 C49 1.510(7) . ?
N7 C37 1.521(7) . ?
N7 C41 1.526(7) . ?
N7 C45 1.528(6) . ?
C37 C38 1.516(7) . ?
C38 C39 1.510(10) . ?
C39 C40 1.523(9) . ?
C41 C42 1.515(8) . ?
C42 C43 1.530(9) . ?
C43 C44 1.509(10) . ?
C45 C46 1.517(8) . ?
C46 C47 1.526(7) . ?
C47 C48 1.507(8) . ?
C49 C50 1.519(8) . ?
C50 C51 1.529(11) . ?
C51 C52 1.514(12) . ?
N8 C61' 1.506(10) . ?
N8 C57' 1.507(10) . ?
N8 C61 1.509(9) . ?
N8 C53 1.515(9) . ?
N8 C57 1.518(9) . ?
N8 C65 1.520(9) . ?
C53 C54 1.525(7) . ?
C54 C55 1.465(8) . ?
C55 C56 1.460(11) . ?
C57 C58 1.532(9) . ?
C58 C59 1.543(10) . ?
C59 C60 1.524(10) . ?
C57' C58' 1.529(10) . ?
C58' C59' 1.538(10) . ?
C59' C60' 1.524(10) . ?
C61 C62 1.532(10) . ?
C62 C63 1.526(10) . ?
C63 C64 1.540(10) . ?
C61' C62' 1.532(10) . ?
C62' C63' 1.527(10) . ?
C63' C64' 1.547(10) . ?
C65 C66 1.511(9) . ?
C65 C66' 1.532(10) . ?
C66 C67 1.515(9) . ?
C67 C68 1.523(9) . ?
C66' C67' 1.528(10) . ?
C67' C68' 1.532(10) . ?
N9 C73 1.499(9) . ?
N9 C81' 1.501(10) . ?
N9 C77 1.513(9) . ?
N9 C69 1.526(9) . ?
N9 C81 1.555(15) . ?
C69 C70 1.520(10) . ?
C70 C71 1.503(11) . ?
C71 C72 1.486(12) . ?
C73 C74 1.530(8) . ?
C73 C74' 1.548(9) . ?
C74 C75 1.533(9) . ?
C75 C76 1.522(9) . ?
C74' C75' 1.532(10) . ?
C75' C76' 1.519(10) . ?
C77 C78 1.516(12) . ?
C78 C79' 1.541(10) . ?
C78 C79 1.544(9) . ?
C79 C80 1.528(10) . ?
C81 C82 1.528(10) . ?
C82 C83 1.512(9) . ?
C83 C84 1.522(9) . ?
C79' C80' 1.529(10) . ?
C81' C82' 1.529(10) . ?
C82' C83' 1.521(10) . ?
C83' C84' 1.525(10) . ?
N10 C89 1.506(8) . ?
N10 C93 1.524(7) . ?
N10 C97 1.524(8) . ?
N10 C85 1.531(7) . ?
C85 C86 1.534(8) . ?
C85 C86' 1.548(10) . ?
C86 C87 1.524(9) . ?
C87 C88 1.526(9) . ?
C86' C87' 1.530(10) . ?
C87' C88' 1.533(10) . ?
C89 C90 1.510(10) . ?
C90 C91 1.519(12) . ?
C91 C92 1.518(12) . ?
C93 C94 1.531(8) . ?
C94 C95 1.515(8) . ?
C95 C96 1.507(9) . ?
C97 C98 1.529(9) . ?
C98 C99 1.500(10) . ?
C99 C100 1.515(10) . ?
O1S C2S 1.417(9) . ?
O1S C3S 1.430(9) . ?
C1S C2S 1.500(9) . ?
C3S C4S 1.548(10) . ?
